data_4064979
loop_
_publ_author_name
'Li, Ling'
'Song, Li-Cheng'
'Wang, Miao-Miao'
'Li, Qian-Li'
'Song, Hai-Bin'

_publ_section_title
;
 Synthetic and Structural Characterization of Linear and Macrocyclic
 Ni/Fe/E (E = S, Se) Cluster Complexes
;
_journal_issue 18
_journal_name_full Organometallics
_journal_page_first 4899
_journal_paper_doi 10.1021/om2004767
_journal_volume 30
_journal_year 2011
_chemical_formula_moiety 'C52.50 H34.50 Cl1.50 Fe4 Ni O12 P2 S4 Se2'
_chemical_formula_sum 'C52.5 H34.5 Cl1.5 Fe4 Ni O12 P2 S4 Se2'
_chemical_formula_weight 1540.69
_chemical_name_systematic
; 
 ? 
;
_space_group_IT_number 2
_symmetry_cell_setting triclinic
_symmetry_space_group_name_Hall '-P 1'
_symmetry_space_group_name_H-M 'P -1'
_atom_sites_solution_hydrogens geom
_atom_sites_solution_primary direct
_atom_sites_solution_secondary difmap
_audit_creation_method SHELXL-97
_cell_angle_alpha 78.180(11)
_cell_angle_beta 72.796(9)
_cell_angle_gamma 68.781(9)
_cell_formula_units_Z 4
_cell_length_a 14.7500(14)
_cell_length_b 18.661(2)
_cell_length_c 24.165(3)
_cell_measurement_reflns_used 16113
_cell_measurement_temperature 113(2)
_cell_measurement_theta_max 27.30
_cell_measurement_theta_min 1.50
_cell_volume 5887.2(12)
_computing_cell_refinement 'CrystalClear-SM Expert 2.0 r2'
_computing_data_collection 'CrystalClear-SM Expert 2.0 r2 (Rigaku, 2009)'
_computing_data_reduction 'CrystalClear-SM Expert 2.0 r2'
_computing_molecular_graphics 'CrystalStructure 4.0'
_computing_publication_material 'CrystalStructure 4.0 (Rigaku, 2009)'
_computing_structure_refinement 'SHELXL-97 (Sheldrick, 1997)'
_computing_structure_solution 'SHELXS-97 (Sheldrick, 1990)'
_diffrn_ambient_temperature 113(2)
_diffrn_measured_fraction_theta_full 0.994
_diffrn_measured_fraction_theta_max 0.994
_diffrn_measurement_device_type 'Rigaku Saturn724 CCD camera'
_diffrn_measurement_method \w
_diffrn_radiation_monochromator multilayer
_diffrn_radiation_source 'rotating anode'
_diffrn_radiation_type MoK\a
_diffrn_radiation_wavelength 0.71075
_diffrn_reflns_av_R_equivalents 0.0475
_diffrn_reflns_av_sigmaI/netI 0.0816
_diffrn_reflns_limit_h_max 17
_diffrn_reflns_limit_h_min -18
_diffrn_reflns_limit_k_max 23
_diffrn_reflns_limit_k_min -20
_diffrn_reflns_limit_l_max 29
_diffrn_reflns_limit_l_min -29
_diffrn_reflns_number 42404
_diffrn_reflns_theta_full 26.00
_diffrn_reflns_theta_max 26.00
_diffrn_reflns_theta_min 1.18
_diffrn_standards_decay_% 0
_diffrn_standards_interval_count 0
_diffrn_standards_interval_time 0
_diffrn_standards_number 0
_exptl_absorpt_coefficient_mu 2.835
_exptl_absorpt_correction_T_max 0.6597
_exptl_absorpt_correction_T_min 0.5743
_exptl_absorpt_correction_type multi-scan
_exptl_absorpt_process_details CrystalClear
_exptl_crystal_colour colorless
_exptl_crystal_density_diffrn 1.738
_exptl_crystal_density_method 'not measured'
_exptl_crystal_description prism
_exptl_crystal_F_000 3060
_exptl_crystal_size_max 0.22
_exptl_crystal_size_mid 0.18
_exptl_crystal_size_min 0.16
_refine_diff_density_max 2.485
_refine_diff_density_min -1.161
_refine_diff_density_rms 0.123
_refine_ls_extinction_method none
_refine_ls_goodness_of_fit_ref 1.142
_refine_ls_hydrogen_treatment constr
_refine_ls_matrix_type full
_refine_ls_number_parameters 1423
_refine_ls_number_reflns 22992
_refine_ls_number_restraints 0
_refine_ls_restrained_S_all 1.142
_refine_ls_R_factor_all 0.0943
_refine_ls_R_factor_gt 0.0752
_refine_ls_shift/su_max 0.000
_refine_ls_shift/su_mean 0.000
_refine_ls_structure_factor_coef Fsqd
_refine_ls_weighting_details 'calc w=1/[\s^2^(Fo^2^)+(0.0430P)^2^+23.0267P] where P=(Fo^2^+2Fc^2^)/3'
_refine_ls_weighting_scheme calc
_refine_ls_wR_factor_gt 0.1484
_refine_ls_wR_factor_ref 0.1589
_reflns_number_gt 18671
_reflns_number_total 22992
_reflns_threshold_expression >2sigma(I)
_cod_data_source_file om2004767_si_001.cif
_cod_data_source_block 1
_cod_original_cell_volume 5887.2(11)
_cod_original_formula_sum 'C52.50 H34.50 Cl1.50 Fe4 Ni O12 P2 S4 Se2'
_cod_database_code 4064979

loop_
_symmetry_equiv_pos_as_xyz
'x, y, z'
'-x, -y, -z'

loop_
_atom_site_label
_atom_site_type_symbol
_atom_site_fract_x
_atom_site_fract_y
_atom_site_fract_z
_atom_site_U_iso_or_equiv
_atom_site_adp_type
_atom_site_occupancy
_atom_site_symmetry_multiplicity
_atom_site_calc_flag
_atom_site_refinement_flags
Se1 Se 0.25169(6) 0.01603(4) 0.28422(3) 0.03130(17) Uani 1 1 d .
Se2 Se -0.06987(5) 0.35806(4) 0.47074(3) 0.02942(16) Uani 1 1 d .
Se3 Se 0.75341(5) 0.13992(4) 0.02740(3) 0.02852(16) Uani 1 1 d .
Se4 Se 0.57053(6) 0.48600(4) 0.21718(3) 0.03412(18) Uani 1 1 d .
Ni1 Ni 0.33260(6) 0.20423(5) 0.36595(4) 0.0256(2) Uani 1 1 d .
Ni2 Ni 0.90314(6) 0.29473(5) 0.13226(4) 0.02402(19) Uani 1 1 d .
Fe1 Fe 0.41822(8) 0.00275(6) 0.22790(4) 0.0340(3) Uani 1 1 d .
Fe2 Fe 0.37302(8) -0.05948(6) 0.33779(4) 0.0303(2) Uani 1 1 d .
Fe3 Fe -0.02518(8) 0.24171(6) 0.53237(4) 0.0290(2) Uani 1 1 d .
Fe4 Fe -0.04137(7) 0.24738(6) 0.42587(4) 0.0260(2) Uani 1 1 d .
Fe5 Fe 0.74254(7) 0.25656(6) -0.03500(4) 0.0291(2) Uani 1 1 d .
Fe6 Fe 0.62943(7) 0.24850(6) 0.07174(4) 0.0255(2) Uani 1 1 d .
Fe7 Fe 0.67527(8) 0.55968(6) 0.16138(4) 0.0312(2) Uani 1 1 d .
Fe8 Fe 0.67238(8) 0.50037(6) 0.27165(4) 0.0330(2) Uani 1 1 d .
Cl1 Cl 0.6717(2) 0.7585(2) 0.24611(15) 0.0889(10) Uani 1 1 d .
Cl2 Cl 0.8461(3) 0.8049(2) 0.19345(16) 0.1058(12) Uani 1 1 d .
Cl3 Cl 0.8258(4) 0.7193(3) 0.30564(18) 0.1446(19) Uani 1 1 d .
S1 S 0.40462(14) 0.09342(11) 0.28502(8) 0.0336(4) Uani 1 1 d .
S2 S 0.33408(14) 0.08585(10) 0.41057(7) 0.0302(4) Uani 1 1 d .
S3 S 0.13135(13) 0.23947(11) 0.47388(8) 0.0319(4) Uani 1 1 d .
S4 S 0.18482(13) 0.22535(10) 0.34785(7) 0.0271(4) Uani 1 1 d .
S5 S 0.83454(13) 0.26796(12) 0.02320(7) 0.0319(4) Uani 1 1 d .
S6 S 0.75658(12) 0.27399(10) 0.15053(7) 0.0253(4) Uani 1 1 d .
S7 S 0.79414(15) 0.40725(10) 0.21551(8) 0.0332(4) Uani 1 1 d .
S8 S 0.83893(13) 0.41427(10) 0.08983(7) 0.0297(4) Uani 1 1 d .
P1 P 0.47733(14) 0.19068(11) 0.38077(8) 0.0297(4) Uani 1 1 d .
P2 P 0.32591(14) 0.32127(11) 0.32678(8) 0.0272(4) Uani 1 1 d .
P3 P 0.96540(13) 0.17718(10) 0.17129(7) 0.0260(4) Uani 1 1 d .
P4 P 1.04994(14) 0.30759(11) 0.11718(8) 0.0273(4) Uani 1 1 d .
O1 O 0.3815(4) 0.1186(3) 0.1272(2) 0.0451(14) Uani 1 1 d .
O2 O 0.6333(5) -0.0361(4) 0.2127(3) 0.0604(18) Uani 1 1 d .
O3 O 0.4443(5) -0.1280(4) 0.1684(3) 0.0645(19) Uani 1 1 d .
O4 O 0.2598(5) -0.0863(4) 0.4588(2) 0.0558(17) Uani 1 1 d .
O5 O 0.5790(5) -0.1105(4) 0.3471(3) 0.0599(18) Uani 1 1 d .
O6 O 0.3863(4) -0.2076(3) 0.3026(3) 0.0492(15) Uani 1 1 d .
O7 O 0.0067(5) 0.2916(4) 0.6315(2) 0.0583(17) Uani 1 1 d .
O8 O -0.2244(4) 0.2289(4) 0.5900(2) 0.0509(15) Uani 1 1 d .
O9 O 0.0625(5) 0.0723(3) 0.5479(3) 0.0548(16) Uani 1 1 d .
O10 O -0.0508(4) 0.3172(3) 0.3065(2) 0.0476(15) Uani 1 1 d .
O11 O -0.2557(4) 0.2595(3) 0.4648(2) 0.0428(14) Uani 1 1 d .
O12 O 0.0368(4) 0.0798(3) 0.4171(3) 0.0459(14) Uani 1 1 d .
O13 O 0.6674(5) 0.4262(4) -0.0502(3) 0.0564(17) Uani 1 1 d .
O14 O 0.9214(4) 0.2222(4) -0.1332(2) 0.0561(17) Uani 1 1 d .
O15 O 0.5989(5) 0.2475(4) -0.0933(3) 0.0574(17) Uani 1 1 d .
O16 O 0.5681(4) 0.1790(3) 0.1913(2) 0.0456(14) Uani 1 1 d .
O17 O 0.5404(4) 0.4157(3) 0.0813(3) 0.0476(14) Uani 1 1 d .
O18 O 0.4671(4) 0.2324(4) 0.0317(2) 0.0465(14) Uani 1 1 d .
O19 O 0.5233(5) 0.7092(3) 0.1931(3) 0.0556(17) Uani 1 1 d .
O20 O 0.8432(5) 0.6152(4) 0.1467(3) 0.0647(19) Uani 1 1 d .
O21 O 0.6487(5) 0.5834(4) 0.0419(3) 0.0575(17) Uani 1 1 d .
O22 O 0.6354(5) 0.3899(3) 0.3753(3) 0.0546(16) Uani 1 1 d .
O23 O 0.5274(5) 0.6351(3) 0.3282(3) 0.0565(17) Uani 1 1 d .
O24 O 0.8401(5) 0.5365(4) 0.2867(3) 0.0612(18) Uani 1 1 d .
C1 C 0.3967(6) 0.0732(4) 0.1664(3) 0.0335(17) Uani 1 1 d .
C2 C 0.5425(8) -0.0195(5) 0.2208(3) 0.049(2) Uani 1 1 d .
C3 C 0.4326(7) -0.0783(5) 0.1937(4) 0.046(2) Uani 1 1 d .
C4 C 0.3027(6) -0.0760(4) 0.4121(3) 0.0380(18) Uani 1 1 d .
C5 C 0.4974(7) -0.0929(5) 0.3447(4) 0.042(2) Uani 1 1 d .
C6 C 0.3809(6) -0.1503(5) 0.3163(3) 0.0362(18) Uani 1 1 d .
C7 C -0.0070(6) 0.2732(5) 0.5926(3) 0.044(2) Uani 1 1 d .
C8 C -0.1473(6) 0.2367(4) 0.5661(3) 0.0367(18) Uani 1 1 d .
C9 C 0.0283(6) 0.1383(5) 0.5416(3) 0.0371(18) Uani 1 1 d .
C10 C -0.0463(5) 0.2896(4) 0.3524(3) 0.0317(16) Uani 1 1 d .
C11 C -0.1725(6) 0.2548(4) 0.4493(3) 0.0327(17) Uani 1 1 d .
C12 C 0.0052(6) 0.1444(5) 0.4203(3) 0.0334(17) Uani 1 1 d .
C13 C 0.6966(6) 0.3602(5) -0.0445(3) 0.0398(19) Uani 1 1 d .
C14 C 0.8512(6) 0.2345(5) -0.0948(3) 0.0376(18) Uani 1 1 d .
C15 C 0.6544(6) 0.2502(5) -0.0700(3) 0.0386(19) Uani 1 1 d .
C16 C 0.5913(5) 0.2069(4) 0.1455(3) 0.0328(17) Uani 1 1 d .
C17 C 0.5721(5) 0.3509(5) 0.0780(3) 0.0345(17) Uani 1 1 d .
C18 C 0.5303(5) 0.2378(4) 0.0474(3) 0.0314(16) Uani 1 1 d .
C19 C 0.5811(6) 0.6507(5) 0.1811(3) 0.0392(18) Uani 1 1 d .
C20 C 0.7745(7) 0.5932(5) 0.1536(4) 0.047(2) Uani 1 1 d .
C21 C 0.6598(6) 0.5735(4) 0.0885(4) 0.0410(19) Uani 1 1 d .
C22 C 0.6513(6) 0.4320(5) 0.3346(3) 0.0411(19) Uani 1 1 d .
C23 C 0.5830(6) 0.5833(5) 0.3048(3) 0.0398(19) Uani 1 1 d .
C24 C 0.7732(7) 0.5239(5) 0.2796(4) 0.049(2) Uani 1 1 d .
C25 C 0.3699(5) 0.0422(4) 0.3497(3) 0.0300(16) Uani 1 1 d .
C26 C 0.1001(5) 0.2385(4) 0.4123(3) 0.0275(15) Uani 1 1 d .
C27 C 0.7452(5) 0.2636(4) 0.0856(3) 0.0266(15) Uani 1 1 d .
C28 C 0.7754(5) 0.4577(4) 0.1505(3) 0.0293(15) Uani 1 1 d .
C29 C 0.1922(6) -0.0502(4) 0.2645(3) 0.0347(17) Uani 1 1 d .
C30 C 0.1367(6) -0.0885(5) 0.3099(3) 0.0407(19) Uani 1 1 d .
H30 H 0.1358 -0.0875 0.3492 0.049 Uiso 1 1 calc R
C31 C 0.0845(7) -0.1266(5) 0.2975(4) 0.049(2) Uani 1 1 d .
H31 H 0.0462 -0.1517 0.3288 0.059 Uiso 1 1 calc R
C32 C 0.0848(7) -0.1308(5) 0.2407(4) 0.051(2) Uani 1 1 d .
H32 H 0.0478 -0.1585 0.2331 0.061 Uiso 1 1 calc R
C33 C 0.1390(7) -0.0945(5) 0.1964(4) 0.050(2) Uani 1 1 d .
H33 H 0.1395 -0.0967 0.1574 0.060 Uiso 1 1 calc R
C34 C 0.1948(7) -0.0533(5) 0.2069(3) 0.044(2) Uani 1 1 d .
H34 H 0.2332 -0.0284 0.1756 0.053 Uiso 1 1 calc R
C35 C -0.2087(6) 0.4204(4) 0.4838(3) 0.0335(17) Uani 1 1 d .
C36 C -0.2822(6) 0.4178(5) 0.5341(4) 0.050(2) Uani 1 1 d .
H36 H -0.2681 0.3780 0.5649 0.060 Uiso 1 1 calc R
C37 C -0.3771(7) 0.4731(6) 0.5402(4) 0.058(3) Uani 1 1 d .
H37 H -0.4267 0.4700 0.5753 0.069 Uiso 1 1 calc R
C38 C -0.4009(7) 0.5307(5) 0.4982(5) 0.058(3) Uani 1 1 d .
H38 H -0.4655 0.5686 0.5033 0.070 Uiso 1 1 calc R
C39 C -0.3267(8) 0.5326(5) 0.4466(4) 0.061(3) Uani 1 1 d .
H39 H -0.3412 0.5722 0.4157 0.073 Uiso 1 1 calc R
C40 C -0.2344(7) 0.4789(5) 0.4401(4) 0.048(2) Uani 1 1 d .
H40 H -0.1858 0.4813 0.4044 0.058 Uiso 1 1 calc R
C41 C 0.5250(6) 0.2629(4) 0.3280(3) 0.0353(17) Uani 1 1 d .
H41A H 0.5822 0.2686 0.3381 0.042 Uiso 1 1 calc R
H41B H 0.5478 0.2470 0.2882 0.042 Uiso 1 1 calc R
C42 C 0.4379(5) 0.3394(4) 0.3310(3) 0.0333(17) Uani 1 1 d .
H42A H 0.4552 0.3776 0.2983 0.040 Uiso 1 1 calc R
H42B H 0.4248 0.3606 0.3680 0.040 Uiso 1 1 calc R
C43 C 0.5785(5) 0.0999(4) 0.3757(3) 0.0302(16) Uani 1 1 d .
C44 C 0.6007(6) 0.0511(5) 0.4256(3) 0.0412(19) Uani 1 1 d .
H44 H 0.5609 0.0660 0.4628 0.049 Uiso 1 1 calc R
C45 C 0.6787(6) -0.0180(5) 0.4225(4) 0.043(2) Uani 1 1 d .
H45 H 0.6919 -0.0502 0.4570 0.052 Uiso 1 1 calc R
C46 C 0.7376(6) -0.0398(5) 0.3682(4) 0.0420(19) Uani 1 1 d .
H46 H 0.7928 -0.0864 0.3653 0.050 Uiso 1 1 calc R
C47 C 0.7149(6) 0.0070(5) 0.3183(3) 0.043(2) Uani 1 1 d .
H47 H 0.7536 -0.0088 0.2811 0.051 Uiso 1 1 calc R
C48 C 0.6378(6) 0.0755(5) 0.3219(3) 0.0370(18) Uani 1 1 d .
H48 H 0.6244 0.1070 0.2871 0.044 Uiso 1 1 calc R
C49 C 0.4615(5) 0.2189(4) 0.4522(3) 0.0310(16) Uani 1 1 d .
C50 C 0.3710(6) 0.2262(6) 0.4936(3) 0.048(2) Uani 1 1 d .
H50 H 0.3182 0.2170 0.4843 0.058 Uiso 1 1 calc R
C51 C 0.3570(6) 0.2466(6) 0.5479(4) 0.060(3) Uani 1 1 d .
H51 H 0.2950 0.2509 0.5758 0.072 Uiso 1 1 calc R
C52 C 0.4312(6) 0.2605(5) 0.5617(3) 0.042(2) Uani 1 1 d .
H52 H 0.4205 0.2753 0.5991 0.050 Uiso 1 1 calc R
C53 C 0.5222(6) 0.2533(4) 0.5219(3) 0.0371(18) Uani 1 1 d .
H53 H 0.5745 0.2627 0.5317 0.045 Uiso 1 1 calc R
C54 C 0.5363(6) 0.2323(5) 0.4677(3) 0.0399(19) Uani 1 1 d .
H54 H 0.5991 0.2270 0.4403 0.048 Uiso 1 1 calc R
C55 C 0.3263(5) 0.3430(4) 0.2496(3) 0.0268(15) Uani 1 1 d .
C56 C 0.3251(5) 0.4170(4) 0.2222(3) 0.0314(16) Uani 1 1 d .
H56 H 0.3255 0.4543 0.2436 0.038 Uiso 1 1 calc R
C57 C 0.3233(6) 0.4360(5) 0.1636(3) 0.0362(18) Uani 1 1 d .
H57 H 0.3212 0.4866 0.1453 0.043 Uiso 1 1 calc R
C58 C 0.3246(5) 0.3816(4) 0.1319(3) 0.0308(16) Uani 1 1 d .
H58 H 0.3251 0.3942 0.0918 0.037 Uiso 1 1 calc R
C59 C 0.3252(5) 0.3090(4) 0.1589(3) 0.0312(16) Uani 1 1 d .
H59 H 0.3249 0.2720 0.1372 0.037 Uiso 1 1 calc R
C60 C 0.3262(5) 0.2889(4) 0.2175(3) 0.0297(16) Uani 1 1 d .
H60 H 0.3268 0.2386 0.2356 0.036 Uiso 1 1 calc R
C61 C 0.2183(6) 0.3980(4) 0.3617(3) 0.0305(16) Uani 1 1 d .
C62 C 0.2151(6) 0.4154(5) 0.4162(3) 0.043(2) Uani 1 1 d .
H62 H 0.2684 0.3881 0.4347 0.052 Uiso 1 1 calc R
C63 C 0.1327(8) 0.4731(6) 0.4424(4) 0.057(3) Uani 1 1 d .
H63 H 0.1297 0.4849 0.4794 0.069 Uiso 1 1 calc R
C64 C 0.0548(8) 0.5139(5) 0.4162(4) 0.058(3) Uani 1 1 d .
H64 H 0.0001 0.5545 0.4344 0.070 Uiso 1 1 calc R
C65 C 0.0569(6) 0.4954(5) 0.3637(4) 0.048(2) Uani 1 1 d .
H65 H 0.0027 0.5222 0.3458 0.058 Uiso 1 1 calc R
C66 C 0.1387(5) 0.4372(4) 0.3369(3) 0.0351(17) Uani 1 1 d .
H66 H 0.1396 0.4244 0.3006 0.042 Uiso 1 1 calc R
C67 C 0.6921(5) 0.0728(4) 0.0130(3) 0.0321(16) Uani 1 1 d .
C68 C 0.6534(7) 0.0271(5) 0.0595(3) 0.052(2) Uani 1 1 d .
H68 H 0.6497 0.0351 0.0977 0.062 Uiso 1 1 calc R
C69 C 0.6200(8) -0.0293(5) 0.0527(4) 0.062(3) Uani 1 1 d .
H69 H 0.5945 -0.0600 0.0859 0.075 Uiso 1 1 calc R
C70 C 0.6234(7) -0.0418(5) -0.0027(4) 0.049(2) Uani 1 1 d .
H70 H 0.6010 -0.0811 -0.0080 0.059 Uiso 1 1 calc R
C71 C 0.6593(8) 0.0036(6) -0.0489(4) 0.058(3) Uani 1 1 d .
H71 H 0.6599 -0.0032 -0.0869 0.070 Uiso 1 1 calc R
C72 C 0.6957(7) 0.0603(5) -0.0422(4) 0.053(2) Uani 1 1 d .
H72 H 0.7229 0.0900 -0.0755 0.063 Uiso 1 1 calc R
C73 C 0.4334(6) 0.5522(5) 0.2392(3) 0.0395(19) Uani 1 1 d .
C74 C 0.3842(7) 0.5950(5) 0.1960(4) 0.053(2) Uani 1 1 d .
H74 H 0.4211 0.5956 0.1565 0.063 Uiso 1 1 calc R
C75 C 0.2852(6) 0.6357(6) 0.2090(4) 0.060(3) Uani 1 1 d .
H75 H 0.2539 0.6659 0.1789 0.072 Uiso 1 1 calc R
C76 C 0.2287(7) 0.6333(6) 0.2673(4) 0.064(3) Uani 1 1 d .
H76 H 0.1590 0.6613 0.2763 0.077 Uiso 1 1 calc R
C77 C 0.2735(7) 0.5910(5) 0.3110(4) 0.049(2) Uani 1 1 d .
H77 H 0.2352 0.5890 0.3502 0.058 Uiso 1 1 calc R
C78 C 0.3774(6) 0.5503(5) 0.2972(3) 0.0408(19) Uani 1 1 d .
H78 H 0.4095 0.5216 0.3274 0.049 Uiso 1 1 calc R
C79 C 1.0980(5) 0.1594(4) 0.1678(3) 0.0306(16) Uani 1 1 d .
H79A H 1.1178 0.1218 0.2010 0.037 Uiso 1 1 calc R
H79B H 1.1408 0.1374 0.1312 0.037 Uiso 1 1 calc R
C80 C 1.1126(5) 0.2360(4) 0.1701(3) 0.0308(16) Uani 1 1 d .
H80A H 1.1849 0.2301 0.1598 0.037 Uiso 1 1 calc R
H80B H 1.0825 0.2525 0.2098 0.037 Uiso 1 1 calc R
C81 C 0.9098(5) 0.1574(4) 0.2483(3) 0.0251(14) Uani 1 1 d .
C82 C 0.8302(5) 0.2133(4) 0.2795(3) 0.0264(15) Uani 1 1 d .
H82 H 0.8031 0.2632 0.2604 0.032 Uiso 1 1 calc R
C83 C 0.7906(5) 0.1959(4) 0.3385(3) 0.0296(16) Uani 1 1 d .
H83 H 0.7373 0.2345 0.3597 0.036 Uiso 1 1 calc R
C84 C 0.8277(5) 0.1234(4) 0.3666(3) 0.0295(16) Uani 1 1 d .
H84 H 0.7997 0.1120 0.4068 0.035 Uiso 1 1 calc R
C85 C 0.9053(6) 0.0676(5) 0.3361(3) 0.0396(19) Uani 1 1 d .
H85 H 0.9310 0.0176 0.3554 0.047 Uiso 1 1 calc R
C86 C 0.9463(6) 0.0840(4) 0.2773(3) 0.0322(16) Uani 1 1 d .
H86 H 0.9997 0.0449 0.2565 0.039 Uiso 1 1 calc R
C87 C 0.9617(6) 0.0989(4) 0.1384(3) 0.0305(16) Uani 1 1 d .
C88 C 1.0324(6) 0.0723(5) 0.0878(3) 0.044(2) Uani 1 1 d .
H88 H 1.0828 0.0956 0.0688 0.052 Uiso 1 1 calc R
C89 C 1.0273(7) 0.0103(5) 0.0656(4) 0.054(3) Uani 1 1 d .
H89 H 1.0769 -0.0098 0.0322 0.065 Uiso 1 1 calc R
C90 C 0.9527(8) -0.0218(5) 0.0909(4) 0.052(2) Uani 1 1 d .
H90 H 0.9503 -0.0632 0.0748 0.062 Uiso 1 1 calc R
C91 C 0.8823(8) 0.0056(5) 0.1390(4) 0.051(2) Uani 1 1 d .
H91 H 0.8303 -0.0165 0.1564 0.061 Uiso 1 1 calc R
C92 C 0.8860(6) 0.0659(4) 0.1628(3) 0.0386(18) Uani 1 1 d .
H92 H 0.8359 0.0849 0.1964 0.046 Uiso 1 1 calc R
C93 C 1.1290(5) 0.2786(4) 0.0459(3) 0.0304(16) Uani 1 1 d .
C94 C 1.0872(6) 0.2598(6) 0.0084(4) 0.055(3) Uani 1 1 d .
H94 H 1.0183 0.2638 0.0196 0.066 Uiso 1 1 calc R
C95 C 1.1448(7) 0.2353(7) -0.0451(4) 0.065(3) Uani 1 1 d .
H95 H 1.1163 0.2212 -0.0700 0.079 Uiso 1 1 calc R
C96 C 1.2446(6) 0.2316(5) -0.0619(3) 0.044(2) Uani 1 1 d .
H96 H 1.2839 0.2170 -0.0993 0.053 Uiso 1 1 calc R
C97 C 1.2865(6) 0.2485(4) -0.0254(3) 0.0363(18) Uani 1 1 d .
H97 H 1.3558 0.2435 -0.0365 0.044 Uiso 1 1 calc R
C98 C 1.2286(6) 0.2732(5) 0.0281(3) 0.0371(18) Uani 1 1 d .
H98 H 1.2581 0.2866 0.0528 0.045 Uiso 1 1 calc R
C99 C 1.0638(5) 0.3985(4) 0.1218(3) 0.0293(15) Uani 1 1 d .
C100 C 1.0490(6) 0.4225(4) 0.1764(3) 0.0351(17) Uani 1 1 d .
H100 H 1.0320 0.3905 0.2112 0.042 Uiso 1 1 calc R
C101 C 1.0589(6) 0.4922(4) 0.1797(3) 0.0382(18) Uani 1 1 d .
H101 H 1.0495 0.5075 0.2167 0.046 Uiso 1 1 calc R
C102 C 1.0822(6) 0.5396(5) 0.1298(3) 0.0383(18) Uani 1 1 d .
H102 H 1.0886 0.5875 0.1326 0.046 Uiso 1 1 calc R
C103 C 1.0964(6) 0.5183(5) 0.0756(3) 0.043(2) Uani 1 1 d .
H103 H 1.1127 0.5512 0.0413 0.052 Uiso 1 1 calc R
C104 C 1.0866(6) 0.4475(4) 0.0715(3) 0.0371(18) Uani 1 1 d .
H104 H 1.0955 0.4329 0.0343 0.044 Uiso 1 1 calc R
C105 C 0.7639(9) 0.7868(9) 0.2575(5) 0.090(4) Uani 1 1 d .
H105 H 0.7298 0.8362 0.2759 0.108 Uiso 1 1 calc R

loop_
_atom_site_aniso_label
_atom_site_aniso_U_11
_atom_site_aniso_U_22
_atom_site_aniso_U_33
_atom_site_aniso_U_23
_atom_site_aniso_U_13
_atom_site_aniso_U_12
Se1 0.0355(4) 0.0283(4) 0.0263(4) -0.0003(3) -0.0072(3) -0.0076(3)
Se2 0.0314(4) 0.0333(4) 0.0247(4) -0.0030(3) -0.0042(3) -0.0140(3)
Se3 0.0267(4) 0.0344(4) 0.0216(3) -0.0051(3) -0.0052(3) -0.0059(3)
Se4 0.0381(4) 0.0320(4) 0.0291(4) -0.0002(3) -0.0066(3) -0.0107(3)
Ni1 0.0269(5) 0.0302(5) 0.0191(4) 0.0032(4) -0.0058(3) -0.0117(4)
Ni2 0.0255(4) 0.0262(5) 0.0177(4) 0.0008(3) -0.0050(3) -0.0072(4)
Fe1 0.0387(6) 0.0303(6) 0.0244(5) -0.0002(4) -0.0025(4) -0.0071(5)
Fe2 0.0347(6) 0.0263(5) 0.0235(5) 0.0027(4) -0.0052(4) -0.0068(4)
Fe3 0.0312(5) 0.0372(6) 0.0194(5) -0.0005(4) -0.0050(4) -0.0142(5)
Fe4 0.0277(5) 0.0336(6) 0.0189(5) -0.0010(4) -0.0051(4) -0.0139(4)
Fe5 0.0276(5) 0.0425(6) 0.0170(5) -0.0012(4) -0.0040(4) -0.0131(5)
Fe6 0.0220(5) 0.0341(6) 0.0175(5) -0.0009(4) -0.0037(4) -0.0074(4)
Fe7 0.0359(6) 0.0248(5) 0.0262(5) 0.0008(4) -0.0061(4) -0.0051(5)
Fe8 0.0413(6) 0.0308(6) 0.0233(5) -0.0020(4) -0.0070(4) -0.0086(5)
Cl1 0.0741(19) 0.102(2) 0.106(2) -0.047(2) 0.0025(17) -0.0473(18)
Cl2 0.088(2) 0.125(3) 0.097(3) -0.032(2) 0.0300(19) -0.057(2)
Cl3 0.138(4) 0.170(4) 0.082(3) -0.024(3) -0.054(3) 0.027(3)
S1 0.0407(11) 0.0290(10) 0.0248(9) 0.0026(7) -0.0020(8) -0.0119(8)
S2 0.0362(10) 0.0328(10) 0.0202(8) 0.0030(7) -0.0061(7) -0.0132(8)
S3 0.0301(9) 0.0461(11) 0.0224(9) -0.0045(8) -0.0067(7) -0.0148(8)
S4 0.0264(9) 0.0339(10) 0.0195(8) -0.0014(7) -0.0028(7) -0.0110(7)
S5 0.0289(9) 0.0479(11) 0.0202(9) -0.0058(8) -0.0025(7) -0.0154(8)
S6 0.0268(9) 0.0296(9) 0.0185(8) -0.0008(7) -0.0057(6) -0.0090(7)
S7 0.0441(11) 0.0254(9) 0.0257(9) 0.0002(7) -0.0119(8) -0.0050(8)
S8 0.0335(9) 0.0273(9) 0.0209(8) 0.0005(7) -0.0051(7) -0.0043(8)
P1 0.0305(10) 0.0357(11) 0.0237(9) 0.0053(8) -0.0089(7) -0.0144(8)
P2 0.0323(10) 0.0315(10) 0.0188(9) 0.0019(7) -0.0075(7) -0.0130(8)
P3 0.0287(9) 0.0267(10) 0.0195(9) 0.0006(7) -0.0059(7) -0.0069(8)
P4 0.0288(9) 0.0306(10) 0.0209(9) 0.0021(7) -0.0070(7) -0.0097(8)
O1 0.066(4) 0.039(3) 0.030(3) 0.001(3) -0.015(3) -0.017(3)
O2 0.051(4) 0.081(5) 0.039(4) -0.002(3) -0.008(3) -0.015(4)
O3 0.093(5) 0.042(4) 0.045(4) -0.016(3) -0.003(3) -0.010(4)
O4 0.073(4) 0.055(4) 0.032(3) -0.004(3) 0.007(3) -0.027(3)
O5 0.036(4) 0.070(5) 0.076(5) -0.027(4) -0.006(3) -0.016(3)
O6 0.052(4) 0.032(3) 0.052(4) -0.006(3) 0.001(3) -0.009(3)
O7 0.084(5) 0.080(5) 0.029(3) -0.010(3) -0.019(3) -0.041(4)
O8 0.044(4) 0.065(4) 0.037(3) 0.008(3) -0.001(3) -0.025(3)
O9 0.067(4) 0.039(4) 0.046(4) 0.004(3) -0.011(3) -0.010(3)
O10 0.055(4) 0.066(4) 0.026(3) 0.013(3) -0.014(3) -0.030(3)
O11 0.034(3) 0.065(4) 0.033(3) -0.011(3) -0.001(2) -0.023(3)
O12 0.052(4) 0.040(4) 0.052(4) -0.004(3) -0.020(3) -0.017(3)
O13 0.076(5) 0.039(4) 0.042(4) 0.008(3) -0.011(3) -0.013(3)
O14 0.045(4) 0.079(5) 0.036(3) -0.018(3) 0.012(3) -0.021(3)
O15 0.053(4) 0.091(5) 0.039(3) 0.003(3) -0.022(3) -0.034(4)
O16 0.039(3) 0.070(4) 0.027(3) 0.008(3) -0.006(2) -0.025(3)
O17 0.042(3) 0.035(3) 0.056(4) -0.003(3) -0.006(3) -0.008(3)
O18 0.032(3) 0.075(4) 0.036(3) -0.008(3) -0.007(2) -0.021(3)
O19 0.063(4) 0.033(3) 0.057(4) -0.004(3) -0.023(3) 0.007(3)
O20 0.048(4) 0.045(4) 0.096(6) 0.003(4) -0.021(4) -0.013(3)
O21 0.082(5) 0.052(4) 0.038(4) 0.006(3) -0.029(3) -0.016(3)
O22 0.071(4) 0.045(4) 0.037(3) 0.003(3) -0.009(3) -0.013(3)
O23 0.069(4) 0.039(4) 0.047(4) -0.013(3) -0.013(3) 0.003(3)
O24 0.056(4) 0.079(5) 0.054(4) -0.013(4) -0.010(3) -0.028(4)
C1 0.034(4) 0.034(4) 0.032(4) -0.003(3) -0.005(3) -0.013(3)
C2 0.084(7) 0.054(5) 0.026(4) 0.023(4) -0.032(4) -0.042(5)
C3 0.059(6) 0.037(5) 0.034(5) -0.005(4) -0.002(4) -0.014(4)
C4 0.050(5) 0.027(4) 0.035(5) -0.003(3) -0.012(4) -0.010(4)
C5 0.048(5) 0.034(5) 0.038(5) -0.003(4) -0.012(4) -0.004(4)
C6 0.037(4) 0.031(4) 0.030(4) 0.006(3) -0.005(3) -0.005(3)
C7 0.050(5) 0.053(5) 0.025(4) 0.001(4) -0.005(4) -0.017(4)
C8 0.038(4) 0.036(4) 0.031(4) 0.004(3) -0.008(3) -0.011(4)
C9 0.040(4) 0.045(5) 0.022(4) 0.002(3) -0.003(3) -0.016(4)
C10 0.031(4) 0.035(4) 0.028(4) -0.001(3) -0.005(3) -0.013(3)
C11 0.040(4) 0.043(5) 0.017(3) -0.002(3) -0.005(3) -0.017(4)
C12 0.036(4) 0.040(5) 0.026(4) 0.008(3) -0.010(3) -0.019(4)
C13 0.040(4) 0.054(6) 0.019(4) 0.000(4) -0.003(3) -0.014(4)
C14 0.042(5) 0.053(5) 0.025(4) -0.005(3) -0.010(3) -0.022(4)
C15 0.033(4) 0.057(5) 0.024(4) 0.006(3) -0.011(3) -0.015(4)
C16 0.031(4) 0.043(5) 0.024(4) -0.007(3) -0.007(3) -0.009(3)
C17 0.024(4) 0.046(5) 0.032(4) 0.007(3) -0.010(3) -0.013(4)
C18 0.024(4) 0.040(4) 0.021(4) 0.001(3) -0.003(3) -0.004(3)
C19 0.044(5) 0.036(5) 0.035(4) 0.007(3) -0.014(4) -0.012(4)
C20 0.050(5) 0.026(4) 0.047(5) -0.009(4) -0.003(4) 0.005(4)
C21 0.042(5) 0.031(4) 0.046(5) 0.005(4) -0.016(4) -0.008(4)
C22 0.045(5) 0.037(5) 0.032(4) -0.006(4) -0.005(4) -0.006(4)
C23 0.042(5) 0.041(5) 0.032(4) -0.003(4) -0.015(3) -0.003(4)
C24 0.050(5) 0.044(5) 0.044(5) -0.006(4) -0.005(4) -0.012(4)
C25 0.026(4) 0.029(4) 0.028(4) 0.004(3) -0.008(3) -0.003(3)
C26 0.030(4) 0.030(4) 0.022(3) -0.002(3) -0.002(3) -0.014(3)
C27 0.026(4) 0.030(4) 0.021(3) 0.005(3) -0.010(3) -0.007(3)
C28 0.029(4) 0.032(4) 0.027(4) 0.005(3) -0.013(3) -0.009(3)
C29 0.038(4) 0.029(4) 0.032(4) -0.003(3) -0.010(3) -0.005(3)
C30 0.046(5) 0.050(5) 0.027(4) 0.006(3) -0.013(3) -0.018(4)
C31 0.068(6) 0.043(5) 0.040(5) 0.007(4) -0.013(4) -0.029(5)
C32 0.064(6) 0.050(5) 0.051(6) -0.005(4) -0.017(5) -0.030(5)
C33 0.064(6) 0.047(5) 0.039(5) -0.011(4) -0.017(4) -0.010(5)
C34 0.067(6) 0.041(5) 0.021(4) -0.001(3) -0.013(4) -0.015(4)
C35 0.041(4) 0.036(4) 0.028(4) -0.009(3) -0.007(3) -0.016(4)
C36 0.040(5) 0.054(6) 0.036(5) -0.002(4) 0.002(4) -0.004(4)
C37 0.041(5) 0.077(7) 0.047(6) -0.010(5) -0.003(4) -0.014(5)
C38 0.044(5) 0.044(6) 0.082(8) -0.016(5) -0.024(5) 0.002(4)
C39 0.080(7) 0.038(5) 0.056(6) -0.003(4) -0.034(5) 0.004(5)
C40 0.052(5) 0.046(5) 0.038(5) -0.006(4) -0.012(4) -0.004(4)
C41 0.040(4) 0.044(5) 0.028(4) 0.008(3) -0.018(3) -0.018(4)
C42 0.036(4) 0.037(4) 0.030(4) 0.010(3) -0.013(3) -0.018(3)
C43 0.030(4) 0.036(4) 0.023(4) 0.000(3) -0.010(3) -0.009(3)
C44 0.054(5) 0.042(5) 0.023(4) 0.007(3) -0.012(3) -0.015(4)
C45 0.050(5) 0.036(5) 0.034(4) 0.005(3) -0.011(4) -0.006(4)
C46 0.037(4) 0.040(5) 0.043(5) 0.000(4) -0.013(4) -0.007(4)
C47 0.037(4) 0.056(5) 0.029(4) -0.001(4) -0.005(3) -0.011(4)
C48 0.038(4) 0.048(5) 0.019(4) 0.008(3) -0.006(3) -0.015(4)
C49 0.033(4) 0.031(4) 0.022(4) 0.006(3) -0.003(3) -0.010(3)
C50 0.039(5) 0.084(7) 0.031(4) -0.001(4) -0.009(3) -0.032(5)
C51 0.034(5) 0.115(9) 0.032(5) -0.013(5) 0.002(4) -0.029(5)
C52 0.043(5) 0.054(5) 0.028(4) -0.004(4) -0.011(3) -0.012(4)
C53 0.039(4) 0.043(5) 0.033(4) 0.001(3) -0.010(3) -0.020(4)
C54 0.030(4) 0.059(5) 0.034(4) -0.010(4) 0.001(3) -0.022(4)
C55 0.023(3) 0.028(4) 0.024(3) 0.004(3) -0.006(3) -0.005(3)
C56 0.034(4) 0.033(4) 0.025(4) -0.003(3) -0.003(3) -0.011(3)
C57 0.038(4) 0.041(5) 0.020(4) 0.006(3) -0.001(3) -0.012(4)
C58 0.030(4) 0.041(4) 0.018(3) 0.001(3) -0.004(3) -0.010(3)
C59 0.026(4) 0.049(5) 0.019(3) -0.002(3) -0.005(3) -0.015(3)
C60 0.029(4) 0.034(4) 0.026(4) -0.002(3) -0.005(3) -0.013(3)
C61 0.046(4) 0.028(4) 0.017(3) -0.002(3) 0.001(3) -0.017(3)
C62 0.054(5) 0.055(5) 0.033(4) -0.016(4) 0.007(4) -0.039(4)
C63 0.082(7) 0.058(6) 0.036(5) -0.026(5) 0.027(5) -0.050(6)
C64 0.060(6) 0.038(5) 0.059(6) -0.020(5) 0.036(5) -0.028(5)
C65 0.044(5) 0.035(5) 0.045(5) -0.003(4) 0.010(4) -0.006(4)
C66 0.036(4) 0.039(4) 0.026(4) -0.007(3) 0.001(3) -0.012(4)
C67 0.034(4) 0.031(4) 0.028(4) -0.008(3) -0.005(3) -0.006(3)
C68 0.091(7) 0.047(5) 0.024(4) -0.009(4) -0.001(4) -0.037(5)
C69 0.102(8) 0.052(6) 0.032(5) 0.001(4) 0.003(5) -0.041(6)
C70 0.055(5) 0.038(5) 0.052(6) 0.001(4) -0.011(4) -0.018(4)
C71 0.083(7) 0.078(7) 0.032(5) -0.003(5) -0.019(5) -0.046(6)
C72 0.074(7) 0.058(6) 0.038(5) -0.003(4) -0.009(4) -0.041(5)
C73 0.043(5) 0.043(5) 0.031(4) -0.004(3) 0.000(3) -0.019(4)
C74 0.047(5) 0.071(6) 0.026(4) 0.006(4) -0.001(4) -0.015(5)
C75 0.039(5) 0.074(7) 0.042(5) 0.016(5) -0.011(4) -0.001(5)
C76 0.042(5) 0.060(6) 0.065(7) 0.003(5) -0.005(5) 0.001(5)
C77 0.059(6) 0.050(5) 0.032(4) -0.004(4) 0.002(4) -0.023(5)
C78 0.039(4) 0.045(5) 0.031(4) 0.005(3) -0.002(3) -0.015(4)
C79 0.027(4) 0.033(4) 0.024(4) 0.002(3) -0.004(3) -0.005(3)
C80 0.025(4) 0.040(4) 0.025(4) 0.005(3) -0.004(3) -0.013(3)
C81 0.036(4) 0.028(4) 0.015(3) 0.003(3) -0.010(3) -0.014(3)
C82 0.028(4) 0.027(4) 0.026(4) -0.005(3) -0.008(3) -0.008(3)
C83 0.037(4) 0.034(4) 0.018(3) -0.007(3) -0.004(3) -0.012(3)
C84 0.033(4) 0.041(4) 0.016(3) 0.000(3) -0.005(3) -0.015(3)
C85 0.055(5) 0.041(5) 0.023(4) 0.002(3) -0.012(3) -0.016(4)
C86 0.039(4) 0.032(4) 0.026(4) 0.000(3) -0.012(3) -0.011(3)
C87 0.040(4) 0.026(4) 0.023(4) 0.001(3) -0.013(3) -0.004(3)
C88 0.045(5) 0.052(5) 0.024(4) -0.014(4) -0.014(3) 0.005(4)
C89 0.050(5) 0.056(6) 0.043(5) -0.033(5) -0.027(4) 0.025(5)
C90 0.074(7) 0.033(5) 0.051(6) -0.016(4) -0.038(5) 0.004(5)
C91 0.090(7) 0.030(5) 0.044(5) 0.005(4) -0.032(5) -0.025(5)
C92 0.053(5) 0.029(4) 0.036(4) -0.002(3) -0.018(4) -0.010(4)
C93 0.030(4) 0.035(4) 0.023(4) 0.004(3) -0.007(3) -0.012(3)
C94 0.025(4) 0.108(8) 0.035(5) -0.022(5) -0.001(3) -0.023(5)
C95 0.054(6) 0.116(9) 0.039(5) -0.036(6) -0.012(4) -0.025(6)
C96 0.050(5) 0.054(5) 0.020(4) -0.005(4) 0.001(3) -0.013(4)
C97 0.028(4) 0.046(5) 0.032(4) -0.001(3) -0.007(3) -0.010(3)
C98 0.039(4) 0.047(5) 0.027(4) -0.005(3) -0.005(3) -0.017(4)
C99 0.028(4) 0.030(4) 0.027(4) -0.001(3) -0.003(3) -0.010(3)
C100 0.039(4) 0.041(5) 0.020(4) 0.005(3) -0.004(3) -0.012(4)
C101 0.049(5) 0.037(5) 0.030(4) -0.003(3) -0.010(3) -0.016(4)
C102 0.038(4) 0.041(5) 0.040(5) -0.007(4) -0.009(3) -0.017(4)
C103 0.054(5) 0.041(5) 0.031(4) 0.006(4) -0.006(4) -0.021(4)
C104 0.044(5) 0.033(4) 0.029(4) 0.000(3) -0.004(3) -0.012(4)
C105 0.081(8) 0.147(12) 0.053(7) -0.002(7) -0.015(6) -0.057(9)

loop_
_atom_type_symbol
_atom_type_description
_atom_type_scat_dispersion_real
_atom_type_scat_dispersion_imag
_atom_type_scat_source
C C 0.0033 0.0016 'International Tables Vol C Tables 4.2.6.8 and 6.1.1.4'
H H 0.0000 0.0000 'International Tables Vol C Tables 4.2.6.8 and 6.1.1.4'
O O 0.0106 0.0060 'International Tables Vol C Tables 4.2.6.8 and 6.1.1.4'
P P 0.1023 0.0942 'International Tables Vol C Tables 4.2.6.8 and 6.1.1.4'
S S 0.1246 0.1234 'International Tables Vol C Tables 4.2.6.8 and 6.1.1.4'
Se Se -0.0929 2.2259 'International Tables Vol C Tables 4.2.6.8 and 6.1.1.4'
Cl Cl 0.1484 0.1585 'International Tables Vol C Tables 4.2.6.8 and 6.1.1.4'
Fe Fe 0.3463 0.8444 'International Tables Vol C Tables 4.2.6.8 and 6.1.1.4'
Ni Ni 0.3393 1.1124 'International Tables Vol C Tables 4.2.6.8 and 6.1.1.4'

loop_
_geom_angle_atom_site_label_1
_geom_angle_atom_site_label_2
_geom_angle_atom_site_label_3
_geom_angle
C29 Se1 Fe2 109.9(2)
C29 Se1 Fe1 113.4(2)
Fe2 Se1 Fe1 68.05(4)
C35 Se2 Fe3 118.1(2)
C35 Se2 Fe4 110.4(2)
Fe3 Se2 Fe4 67.48(4)
C67 Se3 Fe5 116.7(2)
C67 Se3 Fe6 110.6(2)
Fe5 Se3 Fe6 67.53(4)
C73 Se4 Fe7 110.5(2)
C73 Se4 Fe8 112.0(2)
Fe7 Se4 Fe8 68.07(4)
P2 Ni1 P1 87.64(8)
P2 Ni1 S4 88.78(7)
P1 Ni1 S4 176.40(8)
P2 Ni1 S2 177.07(8)
P1 Ni1 S2 92.94(8)
S4 Ni1 S2 90.65(7)
P3 Ni2 P4 87.66(8)
P3 Ni2 S6 88.69(7)
P4 Ni2 S6 176.34(8)
P3 Ni2 S8 178.31(8)
P4 Ni2 S8 92.90(8)
S6 Ni2 S8 90.76(7)
C2 Fe1 C3 94.1(4)
C2 Fe1 C1 102.6(3)
C3 Fe1 C1 95.9(4)
C2 Fe1 S1 83.7(3)
C3 Fe1 S1 170.8(3)
C1 Fe1 S1 93.3(2)
C2 Fe1 Se1 152.5(3)
C3 Fe1 Se1 95.9(3)
C1 Fe1 Se1 101.8(2)
S1 Fe1 Se1 82.42(6)
C2 Fe1 Fe2 97.4(3)
C3 Fe1 Fe2 97.3(3)
C1 Fe1 Fe2 155.1(2)
S1 Fe1 Fe2 74.25(6)
Se1 Fe1 Fe2 55.95(4)
C5 Fe2 C4 102.6(4)
C5 Fe2 C6 94.2(4)
C4 Fe2 C6 94.8(3)
C5 Fe2 C25 86.2(3)
C4 Fe2 C25 92.6(3)
C6 Fe2 C25 172.3(3)
C5 Fe2 Se1 149.8(3)
C4 Fe2 Se1 105.9(3)
C6 Fe2 Se1 93.1(2)
C25 Fe2 Se1 82.9(2)
C5 Fe2 Fe1 94.3(3)
C4 Fe2 Fe1 160.7(3)
C6 Fe2 Fe1 93.1(2)
C25 Fe2 Fe1 79.2(2)
Se1 Fe2 Fe1 56.00(4)
C8 Fe3 C9 91.5(4)
C8 Fe3 C7 96.9(4)
C9 Fe3 C7 104.5(4)
C8 Fe3 S3 169.3(3)
C9 Fe3 S3 85.3(2)
C7 Fe3 S3 93.8(3)
C8 Fe3 Se2 98.2(2)
C9 Fe3 Se2 149.7(2)
C7 Fe3 Se2 102.6(3)
S3 Fe3 Se2 79.89(6)
C8 Fe3 Fe4 94.4(3)
C9 Fe3 Fe4 94.4(2)
C7 Fe3 Fe4 157.6(3)
S3 Fe3 Fe4 75.66(6)
Se2 Fe3 Fe4 56.45(4)
C10 Fe4 C11 94.7(3)
C10 Fe4 C12 103.5(3)
C11 Fe4 C12 95.7(3)
C10 Fe4 C26 93.0(3)
C11 Fe4 C26 171.8(3)
C12 Fe4 C26 85.4(3)
C10 Fe4 Se2 101.1(2)
C11 Fe4 Se2 92.3(2)
C12 Fe4 Se2 153.4(2)
C26 Fe4 Se2 83.3(2)
C10 Fe4 Fe3 156.0(2)
C11 Fe4 Fe3 93.6(2)
C12 Fe4 Fe3 98.1(2)
C26 Fe4 Fe3 78.1(2)
Se2 Fe4 Fe3 56.07(4)
C13 Fe5 C14 102.5(4)
C13 Fe5 C15 91.9(4)
C14 Fe5 C15 97.5(3)
C13 Fe5 S5 86.7(3)
C14 Fe5 S5 91.7(2)
C15 Fe5 S5 170.8(2)
C13 Fe5 Se3 149.1(2)
C14 Fe5 Se3 105.7(3)
C15 Fe5 Se3 96.6(3)
S5 Fe5 Se3 80.19(6)
C13 Fe5 Fe6 93.2(2)
C14 Fe5 Fe6 159.1(3)
C15 Fe5 Fe6 95.7(2)
S5 Fe5 Fe6 75.33(6)
Se3 Fe5 Fe6 56.48(4)
C16 Fe6 C17 102.2(3)
C16 Fe6 C18 94.7(3)
C17 Fe6 C18 96.0(3)
C16 Fe6 C27 93.6(3)
C17 Fe6 C27 84.0(3)
C18 Fe6 C27 171.4(3)
C16 Fe6 Se3 102.0(2)
C17 Fe6 Se3 153.1(2)
C18 Fe6 Se3 93.5(2)
C27 Fe6 Se3 83.0(2)
C16 Fe6 Fe5 157.2(2)
C17 Fe6 Fe5 98.4(2)
C18 Fe6 Fe5 92.9(2)
C27 Fe6 Fe5 78.7(2)
Se3 Fe6 Fe5 56.00(4)
C20 Fe7 C21 103.8(4)
C20 Fe7 C19 93.6(4)
C21 Fe7 C19 94.4(4)
C20 Fe7 C28 86.8(3)
C21 Fe7 C28 92.4(3)
C19 Fe7 C28 172.8(3)
C20 Fe7 Se4 149.5(3)
C21 Fe7 Se4 105.3(3)
C19 Fe7 Se4 93.3(3)
C28 Fe7 Se4 83.0(2)
C20 Fe7 Fe8 93.8(3)
C21 Fe7 Fe8 160.1(3)
C19 Fe7 Fe8 93.6(2)
C28 Fe7 Fe8 79.2(2)
Se4 Fe7 Fe8 56.06(4)
C24 Fe8 C23 91.7(4)
C24 Fe8 C22 103.3(4)
C23 Fe8 C22 95.5(4)
C24 Fe8 S7 85.6(3)
C23 Fe8 S7 170.5(3)
C22 Fe8 S7 94.0(2)
C24 Fe8 Se4 154.1(3)
C23 Fe8 Se4 96.9(3)
C22 Fe8 Se4 100.2(3)
S7 Fe8 Se4 81.96(6)
C24 Fe8 Fe7 98.9(3)
C23 Fe8 Fe7 97.2(3)
C22 Fe8 Fe7 154.1(3)
S7 Fe8 Fe7 74.27(6)
Se4 Fe8 Fe7 55.87(4)
C25 S1 Fe1 95.4(3)
C25 S2 Ni1 96.7(3)
C26 S3 Fe3 93.3(2)
C26 S4 Ni1 105.9(3)
C27 S5 Fe5 94.0(2)
C27 S6 Ni2 105.6(2)
C28 S7 Fe8 95.2(3)
C28 S8 Ni2 98.1(2)
C43 P1 C49 105.2(3)
C43 P1 C41 106.8(3)
C49 P1 C41 104.6(3)
C43 P1 Ni1 122.0(2)
C49 P1 Ni1 110.9(2)
C41 P1 Ni1 106.1(2)
C55 P2 C61 104.4(3)
C55 P2 C42 104.4(3)
C61 P2 C42 106.2(3)
C55 P2 Ni1 116.7(2)
C61 P2 Ni1 115.3(2)
C42 P2 Ni1 108.8(2)
C81 P3 C87 103.7(3)
C81 P3 C79 104.3(3)
C87 P3 C79 106.7(3)
C81 P3 Ni2 115.6(2)
C87 P3 Ni2 117.0(2)
C79 P3 Ni2 108.6(2)
C99 P4 C93 105.3(3)
C99 P4 C80 106.5(3)
C93 P4 C80 104.6(3)
C99 P4 Ni2 121.9(2)
C93 P4 Ni2 110.9(2)
C80 P4 Ni2 106.4(2)
O1 C1 Fe1 179.1(7)
O2 C2 Fe1 176.7(7)
O3 C3 Fe1 175.6(8)
O4 C4 Fe2 179.2(8)
O5 C5 Fe2 175.6(8)
O6 C6 Fe2 179.8(9)
O7 C7 Fe3 178.1(8)
O8 C8 Fe3 175.7(7)
O9 C9 Fe3 179.5(7)
O10 C10 Fe4 178.8(8)
O11 C11 Fe4 179.4(6)
O12 C12 Fe4 178.1(7)
O13 C13 Fe5 179.5(7)
O14 C14 Fe5 178.1(8)
O15 C15 Fe5 178.4(8)
O16 C16 Fe6 178.3(7)
O17 C17 Fe6 176.8(7)
O18 C18 Fe6 178.7(7)
O19 C19 Fe7 178.3(7)
O20 C20 Fe7 178.0(8)
O21 C21 Fe7 178.9(8)
O22 C22 Fe8 178.1(8)
O23 C23 Fe8 177.0(7)
O24 C24 Fe8 176.9(9)
S2 C25 S1 117.8(4)
S2 C25 Fe2 131.2(4)
S1 C25 Fe2 110.9(4)
S4 C26 S3 122.4(4)
S4 C26 Fe4 124.8(4)
S3 C26 Fe4 112.7(3)
S6 C27 S5 122.5(4)
S6 C27 Fe6 125.6(4)
S5 C27 Fe6 111.9(4)
S8 C28 S7 118.2(4)
S8 C28 Fe7 130.7(4)
S7 C28 Fe7 111.1(4)
C34 C29 C30 119.8(7)
C34 C29 Se1 121.4(6)
C30 C29 Se1 118.4(6)
C31 C30 C29 119.6(7)
C31 C30 H30 120.2
C29 C30 H30 120.2
C30 C31 C32 122.3(8)
C30 C31 H31 118.8
C32 C31 H31 118.8
C33 C32 C31 118.6(8)
C33 C32 H32 120.7
C31 C32 H32 120.7
C32 C33 C34 121.4(8)
C32 C33 H33 119.3
C34 C33 H33 119.3
C29 C34 C33 118.3(8)
C29 C34 H34 120.9
C33 C34 H34 120.9
C36 C35 C40 117.0(8)
C36 C35 Se2 126.7(6)
C40 C35 Se2 116.0(6)
C35 C36 C37 120.5(8)
C35 C36 H36 119.7
C37 C36 H36 119.7
C38 C37 C36 122.3(9)
C38 C37 H37 118.9
C36 C37 H37 118.9
C37 C38 C39 117.3(9)
C37 C38 H38 121.4
C39 C38 H38 121.4
C40 C39 C38 120.9(9)
C40 C39 H39 119.5
C38 C39 H39 119.5
C39 C40 C35 122.0(9)
C39 C40 H40 119.0
C35 C40 H40 119.0
C42 C41 P1 106.7(5)
C42 C41 H41A 110.4
P1 C41 H41A 110.4
C42 C41 H41B 110.4
P1 C41 H41B 110.4
H41A C41 H41B 108.6
C41 C42 P2 108.7(5)
C41 C42 H42A 109.9
P2 C42 H42A 109.9
C41 C42 H42B 109.9
P2 C42 H42B 109.9
H42A C42 H42B 108.3
C48 C43 C44 117.3(7)
C48 C43 P1 121.3(5)
C44 C43 P1 121.4(6)
C45 C44 C43 122.1(7)
C45 C44 H44 119.0
C43 C44 H44 119.0
C44 C45 C46 119.2(7)
C44 C45 H45 120.4
C46 C45 H45 120.4
C47 C46 C45 119.4(8)
C47 C46 H46 120.3
C45 C46 H46 120.3
C48 C47 C46 120.9(7)
C48 C47 H47 119.5
C46 C47 H47 119.5
C47 C48 C43 121.1(7)
C47 C48 H48 119.4
C43 C48 H48 119.4
C54 C49 C50 117.6(7)
C54 C49 P1 123.0(5)
C50 C49 P1 119.4(6)
C51 C50 C49 120.8(8)
C51 C50 H50 119.6
C49 C50 H50 119.6
C52 C51 C50 120.4(8)
C52 C51 H51 119.8
C50 C51 H51 119.8
C51 C52 C53 120.4(8)
C51 C52 H52 119.8
C53 C52 H52 119.8
C54 C53 C52 119.1(7)
C54 C53 H53 120.5
C52 C53 H53 120.5
C53 C54 C49 121.7(7)
C53 C54 H54 119.2
C49 C54 H54 119.2
C60 C55 C56 119.2(6)
C60 C55 P2 122.2(5)
C56 C55 P2 118.6(5)
C57 C56 C55 120.0(7)
C57 C56 H56 120.0
C55 C56 H56 120.0
C58 C57 C56 120.3(7)
C58 C57 H57 119.9
C56 C57 H57 119.9
C59 C58 C57 119.7(7)
C59 C58 H58 120.2
C57 C58 H58 120.2
C58 C59 C60 121.0(7)
C58 C59 H59 119.5
C60 C59 H59 119.5
C59 C60 C55 119.7(7)
C59 C60 H60 120.1
C55 C60 H60 120.1
C66 C61 C62 119.1(7)
C66 C61 P2 121.7(5)
C62 C61 P2 119.2(6)
C63 C62 C61 118.6(9)
C63 C62 H62 120.7
C61 C62 H62 120.7
C64 C63 C62 121.7(9)
C64 C63 H63 119.1
C62 C63 H63 119.1
C65 C64 C63 119.5(8)
C65 C64 H64 120.2
C63 C64 H64 120.2
C64 C65 C66 119.6(9)
C64 C65 H65 120.2
C66 C65 H65 120.2
C61 C66 C65 121.4(8)
C61 C66 H66 119.3
C65 C66 H66 119.3
C68 C67 C72 117.3(7)
C68 C67 Se3 118.5(6)
C72 C67 Se3 123.6(6)
C69 C68 C67 122.7(8)
C69 C68 H68 118.7
C67 C68 H68 118.7
C68 C69 C70 120.0(8)
C68 C69 H69 120.0
C70 C69 H69 120.0
C71 C70 C69 118.3(8)
C71 C70 H70 120.9
C69 C70 H70 120.9
C70 C71 C72 121.8(8)
C70 C71 H71 119.1
C72 C71 H71 119.1
C67 C72 C71 119.9(8)
C67 C72 H72 120.1
C71 C72 H72 120.1
C74 C73 C78 118.4(8)
C74 C73 Se4 119.5(6)
C78 C73 Se4 121.5(6)
C75 C74 C73 121.7(8)
C75 C74 H74 119.1
C73 C74 H74 119.1
C74 C75 C76 119.8(8)
C74 C75 H75 120.1
C76 C75 H75 120.1
C77 C76 C75 120.5(9)
C77 C76 H76 119.8
C75 C76 H76 119.8
C76 C77 C78 119.3(8)
C76 C77 H77 120.4
C78 C77 H77 120.4
C73 C78 C77 120.3(8)
C73 C78 H78 119.9
C77 C78 H78 119.9
C80 C79 P3 109.2(5)
C80 C79 H79A 109.8
P3 C79 H79A 109.8
C80 C79 H79B 109.8
P3 C79 H79B 109.8
H79A C79 H79B 108.3
C79 C80 P4 106.7(5)
C79 C80 H80A 110.4
P4 C80 H80A 110.4
C79 C80 H80B 110.4
P4 C80 H80B 110.4
H80A C80 H80B 108.6
C82 C81 C86 118.7(6)
C82 C81 P3 121.8(5)
C86 C81 P3 119.5(5)
C83 C82 C81 119.9(6)
C83 C82 H82 120.1
C81 C82 H82 120.1
C84 C83 C82 120.8(6)
C84 C83 H83 119.6
C82 C83 H83 119.6
C85 C84 C83 119.7(7)
C85 C84 H84 120.1
C83 C84 H84 120.1
C84 C85 C86 120.4(7)
C84 C85 H85 119.8
C86 C85 H85 119.8
C85 C86 C81 120.5(7)
C85 C86 H86 119.7
C81 C86 H86 119.7
C92 C87 C88 118.7(7)
C92 C87 P3 120.1(5)
C88 C87 P3 121.2(6)
C87 C88 C89 118.4(9)
C87 C88 H88 120.8
C89 C88 H88 120.8
C90 C89 C88 121.6(8)
C90 C89 H89 119.2
C88 C89 H89 119.2
C91 C90 C89 120.0(8)
C91 C90 H90 120.0
C89 C90 H90 120.0
C90 C91 C92 120.1(9)
C90 C91 H91 120.0
C92 C91 H91 120.0
C87 C92 C91 121.1(8)
C87 C92 H92 119.4
C91 C92 H92 119.4
C98 C93 C94 118.3(7)
C98 C93 P4 122.8(6)
C94 C93 P4 118.9(6)
C95 C94 C93 120.9(8)
C95 C94 H94 119.6
C93 C94 H94 119.6
C94 C95 C96 119.3(8)
C94 C95 H95 120.4
C96 C95 H95 120.4
C97 C96 C95 120.4(7)
C97 C96 H96 119.8
C95 C96 H96 119.8
C96 C97 C98 120.2(7)
C96 C97 H97 119.9
C98 C97 H97 119.9
C93 C98 C97 120.9(7)
C93 C98 H98 119.5
C97 C98 H98 119.5
C104 C99 C100 118.5(7)
C104 C99 P4 120.8(6)
C100 C99 P4 120.7(5)
C101 C100 C99 120.5(7)
C101 C100 H100 119.8
C99 C100 H100 119.8
C102 C101 C100 120.4(7)
C102 C101 H101 119.8
C100 C101 H101 119.8
C101 C102 C103 120.7(7)
C101 C102 H102 119.7
C103 C102 H102 119.7
C102 C103 C104 119.5(7)
C102 C103 H103 120.2
C104 C103 H103 120.2
C99 C104 C103 120.4(7)
C99 C104 H104 119.8
C103 C104 H104 119.8
Cl2 C105 Cl3 111.4(7)
Cl2 C105 Cl1 112.3(7)
Cl3 C105 Cl1 110.5(8)
Cl2 C105 H105 107.5
Cl3 C105 H105 107.5
Cl1 C105 H105 107.5

loop_
_geom_bond_atom_site_label_1
_geom_bond_atom_site_label_2
_geom_bond_distance
Se1 C29 1.949(8)
Se1 Fe2 2.3794(13)
Se1 Fe1 2.3806(13)
Se2 C35 1.921(8)
Se2 Fe3 2.3638(13)
Se2 Fe4 2.3745(12)
Se3 C67 1.922(7)
Se3 Fe5 2.3628(13)
Se3 Fe6 2.3760(12)
Se4 C73 1.929(8)
Se4 Fe7 2.3752(13)
Se4 Fe8 2.3807(14)
Ni1 P2 2.174(2)
Ni1 P1 2.185(2)
Ni1 S4 2.229(2)
Ni1 S2 2.246(2)
Ni2 P3 2.180(2)
Ni2 P4 2.180(2)
Ni2 S6 2.2336(19)
Ni2 S8 2.243(2)
Fe1 C2 1.690(10)
Fe1 C3 1.787(8)
Fe1 C1 1.793(8)
Fe1 S1 2.314(2)
Fe1 Fe2 2.6635(15)
Fe2 C5 1.759(9)
Fe2 C4 1.817(8)
Fe2 C6 1.827(8)
Fe2 C25 1.960(7)
Fe3 C8 1.772(8)
Fe3 C9 1.795(9)
Fe3 C7 1.798(9)
Fe3 S3 2.314(2)
Fe3 Fe4 2.6317(14)
Fe4 C10 1.800(8)
Fe4 C11 1.808(8)
Fe4 C12 1.811(8)
Fe4 C26 1.964(7)
Fe5 C13 1.793(9)
Fe5 C14 1.796(8)
Fe5 C15 1.796(8)
Fe5 S5 2.308(2)
Fe5 Fe6 2.6336(14)
Fe6 C16 1.803(8)
Fe6 C17 1.807(9)
Fe6 C18 1.814(8)
Fe6 C27 1.958(7)
Fe7 C20 1.739(10)
Fe7 C21 1.797(9)
Fe7 C19 1.809(8)
Fe7 C28 1.953(7)
Fe7 Fe8 2.6620(15)
Fe8 C24 1.765(10)
Fe8 C23 1.784(8)
Fe8 C22 1.803(9)
Fe8 S7 2.313(2)
Cl1 C105 1.733(12)
Cl2 C105 1.717(12)
Cl3 C105 1.723(13)
S1 C25 1.699(7)
S2 C25 1.681(7)
S3 C26 1.688(7)
S4 C26 1.682(7)
S5 C27 1.694(7)
S6 C27 1.682(7)
S7 C28 1.700(7)
S8 C28 1.676(7)
P1 C43 1.805(7)
P1 C49 1.831(7)
P1 C41 1.841(8)
P2 C55 1.825(7)
P2 C61 1.827(7)
P2 C42 1.837(7)
P3 C81 1.819(7)
P3 C87 1.824(7)
P3 C79 1.841(7)
P4 C99 1.809(7)
P4 C93 1.831(7)
P4 C80 1.839(7)
O1 C1 1.150(9)
O2 C2 1.224(11)
O3 C3 1.148(9)
O4 C4 1.134(9)
O5 C5 1.144(10)
O6 C6 1.152(9)
O7 C7 1.155(9)
O8 C8 1.160(9)
O9 C9 1.146(9)
O10 C10 1.133(9)
O11 C11 1.148(9)
O12 C12 1.133(9)
O13 C13 1.140(9)
O14 C14 1.155(9)
O15 C15 1.142(9)
O16 C16 1.133(9)
O17 C17 1.137(9)
O18 C18 1.147(9)
O19 C19 1.145(9)
O20 C20 1.181(11)
O21 C21 1.153(9)
O22 C22 1.150(10)
O23 C23 1.141(9)
O24 C24 1.159(10)
C29 C34 1.393(10)
C29 C30 1.398(11)
C30 C31 1.345(11)
C30 H30 0.9500
C31 C32 1.391(12)
C31 H31 0.9500
C32 C33 1.354(12)
C32 H32 0.9500
C33 C34 1.412(12)
C33 H33 0.9500
C34 H34 0.9500
C35 C36 1.373(10)
C35 C40 1.385(11)
C36 C37 1.394(12)
C36 H36 0.9500
C37 C38 1.341(13)
C37 H37 0.9500
C38 C39 1.399(14)
C38 H38 0.9500
C39 C40 1.354(12)
C39 H39 0.9500
C40 H40 0.9500
C41 C42 1.534(10)
C41 H41A 0.9900
C41 H41B 0.9900
C42 H42A 0.9900
C42 H42B 0.9900
C43 C48 1.396(10)
C43 C44 1.400(10)
C44 C45 1.380(11)
C44 H44 0.9500
C45 C46 1.389(11)
C45 H45 0.9500
C46 C47 1.387(11)
C46 H46 0.9500
C47 C48 1.368(11)
C47 H47 0.9500
C48 H48 0.9500
C49 C54 1.380(10)
C49 C50 1.391(10)
C50 C51 1.378(11)
C50 H50 0.9500
C51 C52 1.354(11)
C51 H51 0.9500
C52 C53 1.380(11)
C52 H52 0.9500
C53 C54 1.379(10)
C53 H53 0.9500
C54 H54 0.9500
C55 C60 1.393(10)
C55 C56 1.400(10)
C56 C57 1.393(10)
C56 H56 0.9500
C57 C58 1.383(10)
C57 H57 0.9500
C58 C59 1.375(10)
C58 H58 0.9500
C59 C60 1.392(9)
C59 H59 0.9500
C60 H60 0.9500
C61 C66 1.373(10)
C61 C62 1.404(10)
C62 C63 1.384(12)
C62 H62 0.9500
C63 C64 1.379(14)
C63 H63 0.9500
C64 C65 1.369(13)
C64 H64 0.9500
C65 C66 1.390(10)
C65 H65 0.9500
C66 H66 0.9500
C67 C68 1.377(11)
C67 C72 1.382(11)
C68 C69 1.367(12)
C68 H68 0.9500
C69 C70 1.389(12)
C69 H69 0.9500
C70 C71 1.354(12)
C70 H70 0.9500
C71 C72 1.403(12)
C71 H71 0.9500
C72 H72 0.9500
C73 C74 1.392(11)
C73 C78 1.402(10)
C74 C75 1.354(11)
C74 H74 0.9500
C75 C76 1.410(13)
C75 H75 0.9500
C76 C77 1.367(13)
C76 H76 0.9500
C77 C78 1.412(11)
C77 H77 0.9500
C78 H78 0.9500
C79 C80 1.534(10)
C79 H79A 0.9900
C79 H79B 0.9900
C80 H80A 0.9900
C80 H80B 0.9900
C81 C82 1.395(9)
C81 C86 1.397(9)
C82 C83 1.392(9)
C82 H82 0.9500
C83 C84 1.378(10)
C83 H83 0.9500
C84 C85 1.374(10)
C84 H84 0.9500
C85 C86 1.389(10)
C85 H85 0.9500
C86 H86 0.9500
C87 C92 1.390(11)
C87 C88 1.397(10)
C88 C89 1.404(12)
C88 H88 0.9500
C89 C90 1.369(14)
C89 H89 0.9500
C90 C91 1.353(13)
C90 H90 0.9500
C91 C92 1.390(10)
C91 H91 0.9500
C92 H92 0.9500
C93 C98 1.376(10)
C93 C94 1.395(11)
C94 C95 1.381(11)
C94 H94 0.9500
C95 C96 1.385(12)
C95 H95 0.9500
C96 C97 1.357(11)
C96 H96 0.9500
C97 C98 1.385(10)
C97 H97 0.9500
C98 H98 0.9500
C99 C104 1.398(10)
C99 C100 1.411(10)
C100 C101 1.381(10)
C100 H100 0.9500
C101 C102 1.377(11)
C101 H101 0.9500
C102 C103 1.383(11)
C102 H102 0.9500
C103 C104 1.405(11)
C103 H103 0.9500
C104 H104 0.9500
C105 H105 1.0000

loop_
_geom_torsion_atom_site_label_1
_geom_torsion_atom_site_label_2
_geom_torsion_atom_site_label_3
_geom_torsion_atom_site_label_4
_geom_torsion
C29 Se1 Fe1 C2 -118.8(7)
Fe2 Se1 Fe1 C2 -15.8(7)
C29 Se1 Fe1 C3 -8.2(4)
Fe2 Se1 Fe1 C3 94.8(3)
C29 Se1 Fe1 C1 89.1(3)
Fe2 Se1 Fe1 C1 -167.9(2)
C29 Se1 Fe1 S1 -179.1(2)
Fe2 Se1 Fe1 S1 -76.09(6)
C29 Se1 Fe1 Fe2 -103.0(2)
C29 Se1 Fe2 C5 120.2(6)
Fe1 Se1 Fe2 C5 12.1(5)
C29 Se1 Fe2 C4 -79.5(3)
Fe1 Se1 Fe2 C4 172.4(3)
C29 Se1 Fe2 C6 16.4(3)
Fe1 Se1 Fe2 C6 -91.7(2)
C29 Se1 Fe2 C25 -170.2(3)
Fe1 Se1 Fe2 C25 81.8(2)
C29 Se1 Fe2 Fe1 108.1(2)
C2 Fe1 Fe2 C5 -1.2(4)
C3 Fe1 Fe2 C5 93.9(4)
C1 Fe1 Fe2 C5 -144.7(6)
S1 Fe1 Fe2 C5 -82.5(3)
Se1 Fe1 Fe2 C5 -173.9(3)
C2 Fe1 Fe2 C4 150.2(8)
C3 Fe1 Fe2 C4 -114.7(8)
C1 Fe1 Fe2 C4 6.7(10)
S1 Fe1 Fe2 C4 68.9(8)
Se1 Fe1 Fe2 C4 -22.5(8)
C2 Fe1 Fe2 C6 -95.6(4)
C3 Fe1 Fe2 C6 -0.5(4)
C1 Fe1 Fe2 C6 120.9(6)
S1 Fe1 Fe2 C6 -176.9(3)
Se1 Fe1 Fe2 C6 91.7(2)
C2 Fe1 Fe2 C25 84.1(4)
C3 Fe1 Fe2 C25 179.2(4)
C1 Fe1 Fe2 C25 -59.4(6)
S1 Fe1 Fe2 C25 2.8(2)
Se1 Fe1 Fe2 C25 -88.7(2)
C2 Fe1 Fe2 Se1 172.7(3)
C3 Fe1 Fe2 Se1 -92.2(3)
C1 Fe1 Fe2 Se1 29.2(6)
S1 Fe1 Fe2 Se1 91.44(6)
C35 Se2 Fe3 C8 12.1(3)
Fe4 Se2 Fe3 C8 -89.9(3)
C35 Se2 Fe3 C9 119.5(6)
Fe4 Se2 Fe3 C9 17.6(5)
C35 Se2 Fe3 C7 -87.0(4)
Fe4 Se2 Fe3 C7 171.1(3)
C35 Se2 Fe3 S3 -178.6(2)
Fe4 Se2 Fe3 S3 79.42(6)
C35 Se2 Fe3 Fe4 102.0(2)
C35 Se2 Fe4 C10 75.1(3)
Fe3 Se2 Fe4 C10 -171.9(2)
C35 Se2 Fe4 C11 -20.1(3)
Fe3 Se2 Fe4 C11 92.8(2)
C35 Se2 Fe4 C12 -127.8(6)
Fe3 Se2 Fe4 C12 -14.8(5)
C35 Se2 Fe4 C26 166.8(3)
Fe3 Se2 Fe4 C26 -80.2(2)
C35 Se2 Fe4 Fe3 -113.0(2)
C8 Fe3 Fe4 C10 116.7(6)
C9 Fe3 Fe4 C10 -151.4(6)
C7 Fe3 Fe4 C10 -3.6(9)
S3 Fe3 Fe4 C10 -67.4(6)
Se2 Fe3 Fe4 C10 19.8(6)
C8 Fe3 Fe4 C11 6.6(4)
C9 Fe3 Fe4 C11 98.5(3)
C7 Fe3 Fe4 C11 -113.7(8)
S3 Fe3 Fe4 C11 -177.6(2)
Se2 Fe3 Fe4 C11 -90.3(2)
C8 Fe3 Fe4 C12 -89.7(3)
C9 Fe3 Fe4 C12 2.1(3)
C7 Fe3 Fe4 C12 150.0(8)
S3 Fe3 Fe4 C12 86.1(2)
Se2 Fe3 Fe4 C12 173.4(2)
C8 Fe3 Fe4 C26 -173.2(3)
C9 Fe3 Fe4 C26 -81.4(3)
C7 Fe3 Fe4 C26 66.5(7)
S3 Fe3 Fe4 C26 2.6(2)
Se2 Fe3 Fe4 C26 89.9(2)
C8 Fe3 Fe4 Se2 96.9(3)
C9 Fe3 Fe4 Se2 -171.2(3)
C7 Fe3 Fe4 Se2 -23.4(7)
S3 Fe3 Fe4 Se2 -87.26(6)
C67 Se3 Fe5 C13 115.2(6)
Fe6 Se3 Fe5 C13 12.6(5)
C67 Se3 Fe5 C14 -89.6(3)
Fe6 Se3 Fe5 C14 167.8(2)
C67 Se3 Fe5 C15 10.2(3)
Fe6 Se3 Fe5 C15 -92.4(3)
C67 Se3 Fe5 S5 -178.5(2)
Fe6 Se3 Fe5 S5 78.83(6)
C67 Se3 Fe5 Fe6 102.6(2)
C67 Se3 Fe6 C16 75.3(3)
Fe5 Se3 Fe6 C16 -173.3(2)
C67 Se3 Fe6 C17 -130.8(6)
Fe5 Se3 Fe6 C17 -19.5(5)
C67 Se3 Fe6 C18 -20.3(3)
Fe5 Se3 Fe6 C18 91.1(2)
C67 Se3 Fe6 C27 167.6(3)
Fe5 Se3 Fe6 C27 -81.0(2)
C67 Se3 Fe6 Fe5 -111.4(2)
C13 Fe5 Fe6 C16 -156.4(7)
C14 Fe5 Fe6 C16 -17.5(10)
C15 Fe5 Fe6 C16 111.3(7)
S5 Fe5 Fe6 C16 -70.7(6)
Se3 Fe5 Fe6 C16 17.1(6)
C13 Fe5 Fe6 C17 -2.3(4)
C14 Fe5 Fe6 C17 136.6(7)
C15 Fe5 Fe6 C17 -94.6(4)
S5 Fe5 Fe6 C17 83.4(2)
Se3 Fe5 Fe6 C17 171.2(2)
C13 Fe5 Fe6 C18 94.1(4)
C14 Fe5 Fe6 C18 -127.0(7)
C15 Fe5 Fe6 C18 1.9(4)
S5 Fe5 Fe6 C18 179.9(2)
Se3 Fe5 Fe6 C18 -92.3(2)
C13 Fe5 Fe6 C27 -84.4(3)
C14 Fe5 Fe6 C27 54.5(7)
C15 Fe5 Fe6 C27 -176.7(3)
S5 Fe5 Fe6 C27 1.3(2)
Se3 Fe5 Fe6 C27 89.2(2)
C13 Fe5 Fe6 Se3 -173.6(3)
C14 Fe5 Fe6 Se3 -34.7(7)
C15 Fe5 Fe6 Se3 94.2(3)
S5 Fe5 Fe6 Se3 -87.83(6)
C73 Se4 Fe7 C20 116.8(5)
Fe8 Se4 Fe7 C20 10.5(5)
C73 Se4 Fe7 C21 -81.4(4)
Fe8 Se4 Fe7 C21 172.3(3)
C73 Se4 Fe7 C19 14.1(4)
Fe8 Se4 Fe7 C19 -92.2(3)
C73 Se4 Fe7 C28 -172.0(3)
Fe8 Se4 Fe7 C28 81.7(2)
C73 Se4 Fe7 Fe8 106.3(3)
C73 Se4 Fe8 C24 -118.4(7)
Fe7 Se4 Fe8 C24 -14.3(7)
C73 Se4 Fe8 C23 -10.0(4)
Fe7 Se4 Fe8 C23 94.1(3)
C73 Se4 Fe8 C22 86.8(4)
Fe7 Se4 Fe8 C22 -169.1(2)
C73 Se4 Fe8 S7 179.5(3)
Fe7 Se4 Fe8 S7 -76.41(6)
C73 Se4 Fe8 Fe7 -104.1(3)
C20 Fe7 Fe8 C24 -1.0(4)
C21 Fe7 Fe8 C24 151.5(8)
C19 Fe7 Fe8 C24 -94.8(4)
C28 Fe7 Fe8 C24 85.0(4)
Se4 Fe7 Fe8 C24 173.7(3)
C20 Fe7 Fe8 C23 91.9(4)
C21 Fe7 Fe8 C23 -115.7(8)
C19 Fe7 Fe8 C23 -1.9(4)
C28 Fe7 Fe8 C23 177.8(4)
Se4 Fe7 Fe8 C23 -93.4(3)
C20 Fe7 Fe8 C22 -149.4(6)
C21 Fe7 Fe8 C22 3.0(10)
C19 Fe7 Fe8 C22 116.7(6)
C28 Fe7 Fe8 C22 -63.5(6)
Se4 Fe7 Fe8 C22 25.3(6)
C20 Fe7 Fe8 S7 -83.8(3)
C21 Fe7 Fe8 S7 68.6(8)
C19 Fe7 Fe8 S7 -177.6(3)
C28 Fe7 Fe8 S7 2.1(2)
Se4 Fe7 Fe8 S7 90.87(7)
C20 Fe7 Fe8 Se4 -174.7(2)
C21 Fe7 Fe8 Se4 -22.2(8)
C19 Fe7 Fe8 Se4 91.5(3)
C28 Fe7 Fe8 Se4 -88.7(2)
C2 Fe1 S1 C25 -102.7(3)
C3 Fe1 S1 C25 -26.3(19)
C1 Fe1 S1 C25 155.0(3)
Se1 Fe1 S1 C25 53.5(2)
Fe2 Fe1 S1 C25 -3.2(2)
P2 Ni1 S2 C25 157.5(16)
P1 Ni1 S2 C25 -101.2(3)
S4 Ni1 S2 C25 78.7(2)
C8 Fe3 S3 C26 20.0(14)
C9 Fe3 S3 C26 92.8(3)
C7 Fe3 S3 C26 -162.9(4)
Se2 Fe3 S3 C26 -60.7(2)
Fe4 Fe3 S3 C26 -3.0(2)
P2 Ni1 S4 C26 -104.5(3)
P1 Ni1 S4 C26 -109.2(13)
S2 Ni1 S4 C26 72.7(3)
C13 Fe5 S5 C27 92.6(3)
C14 Fe5 S5 C27 -164.9(4)
C15 Fe5 S5 C27 11.1(18)
Se3 Fe5 S5 C27 -59.2(2)
Fe6 Fe5 S5 C27 -1.5(2)
P3 Ni2 S6 C27 -105.9(3)
P4 Ni2 S6 C27 -108.6(12)
S8 Ni2 S6 C27 72.5(3)
C24 Fe8 S7 C28 -102.9(4)
C23 Fe8 S7 C28 -29.2(17)
C22 Fe8 S7 C28 154.0(4)
Se4 Fe8 S7 C28 54.3(3)
Fe7 Fe8 S7 C28 -2.4(2)
P3 Ni2 S8 C28 149(3)
P4 Ni2 S8 C28 -101.8(3)
S6 Ni2 S8 C28 78.2(3)
P2 Ni1 P1 C43 -144.8(3)
S4 Ni1 P1 C43 -140.0(12)
S2 Ni1 P1 C43 38.1(3)
P2 Ni1 P1 C49 90.6(3)
S4 Ni1 P1 C49 95.3(13)
S2 Ni1 P1 C49 -86.6(3)
P2 Ni1 P1 C41 -22.4(3)
S4 Ni1 P1 C41 -17.7(13)
S2 Ni1 P1 C41 160.4(3)
P1 Ni1 P2 C55 116.2(3)
S4 Ni1 P2 C55 -63.5(3)
S2 Ni1 P2 C55 -142.3(16)
P1 Ni1 P2 C61 -120.7(3)
S4 Ni1 P2 C61 59.6(3)
S2 Ni1 P2 C61 -19.3(17)
P1 Ni1 P2 C42 -1.5(3)
S4 Ni1 P2 C42 178.8(3)
S2 Ni1 P2 C42 99.9(16)
P4 Ni2 P3 C81 116.1(3)
S6 Ni2 P3 C81 -63.7(3)
S8 Ni2 P3 C81 -135(3)
P4 Ni2 P3 C87 -121.3(3)
S6 Ni2 P3 C87 58.9(3)
S8 Ni2 P3 C87 -12(3)
P4 Ni2 P3 C79 -0.5(2)
S6 Ni2 P3 C79 179.6(2)
S8 Ni2 P3 C79 109(3)
P3 Ni2 P4 C99 -145.2(3)
S6 Ni2 P4 C99 -142.5(12)
S8 Ni2 P4 C99 36.4(3)
P3 Ni2 P4 C93 90.1(3)
S6 Ni2 P4 C93 92.8(12)
S8 Ni2 P4 C93 -88.3(3)
P3 Ni2 P4 C80 -23.1(3)
S6 Ni2 P4 C80 -20.4(13)
S8 Ni2 P4 C80 158.5(3)
C2 Fe1 C1 O1 -172(100)
C3 Fe1 C1 O1 92(41)
S1 Fe1 C1 O1 -88(41)
Se1 Fe1 C1 O1 -5(41)
Fe2 Fe1 C1 O1 -29(42)
C3 Fe1 C2 O2 48(14)
C1 Fe1 C2 O2 -49(14)
S1 Fe1 C2 O2 -141(14)
Se1 Fe1 C2 O2 159(13)
Fe2 Fe1 C2 O2 145(14)
C2 Fe1 C3 O3 -72(11)
C1 Fe1 C3 O3 32(11)
S1 Fe1 C3 O3 -147(10)
Se1 Fe1 C3 O3 134(11)
Fe2 Fe1 C3 O3 -170(11)
C5 Fe2 C4 O4 23(53)
C6 Fe2 C4 O4 118(53)
C25 Fe2 C4 O4 -64(53)
Se1 Fe2 C4 O4 -147(53)
Fe1 Fe2 C4 O4 -128(52)
C4 Fe2 C5 O5 -134(10)
C6 Fe2 C5 O5 130(10)
C25 Fe2 C5 O5 -42(10)
Se1 Fe2 C5 O5 27(10)
Fe1 Fe2 C5 O5 37(10)
C5 Fe2 C6 O6 -40(100)
C4 Fe2 C6 O6 -143(100)
C25 Fe2 C6 O6 52(100)
Se1 Fe2 C6 O6 110(100)
Fe1 Fe2 C6 O6 54(100)
C8 Fe3 C7 O7 110(25)
C9 Fe3 C7 O7 17(25)
S3 Fe3 C7 O7 -69(25)
Se2 Fe3 C7 O7 -150(25)
Fe4 Fe3 C7 O7 -130(25)
C9 Fe3 C8 O8 25(10)
C7 Fe3 C8 O8 -80(10)
S3 Fe3 C8 O8 97(10)
Se2 Fe3 C8 O8 176(100)
Fe4 Fe3 C8 O8 119(10)
C8 Fe3 C9 O9 -85(100)
C7 Fe3 C9 O9 13(100)
S3 Fe3 C9 O9 106(100)
Se2 Fe3 C9 O9 166(100)
Fe4 Fe3 C9 O9 -179(100)
C11 Fe4 C10 O10 50(38)
C12 Fe4 C10 O10 147(38)
C26 Fe4 C10 O10 -127(38)
Se2 Fe4 C10 O10 -43(38)
Fe3 Fe4 C10 O10 -60(39)
C10 Fe4 C11 O11 -160(100)
C12 Fe4 C11 O11 96(62)
C26 Fe4 C11 O11 -1(64)
Se2 Fe4 C11 O11 -58(62)
Fe3 Fe4 C11 O11 -2(62)
C10 Fe4 C12 O12 109(22)
C11 Fe4 C12 O12 -154(22)
C26 Fe4 C12 O12 17(22)
Se2 Fe4 C12 O12 -47(23)
Fe3 Fe4 C12 O12 -60(22)
C14 Fe5 C13 O13 -130(100)
C15 Fe5 C13 O13 132(100)
S5 Fe5 C13 O13 -39(100)
Se3 Fe5 C13 O13 25(100)
Fe6 Fe5 C13 O13 36(100)
C13 Fe5 C14 O14 31(23)
C15 Fe5 C14 O14 125(23)
S5 Fe5 C14 O14 -56(23)
Se3 Fe5 C14 O14 -136(23)
Fe6 Fe5 C14 O14 -106(23)
C13 Fe5 C15 O15 42(30)
C14 Fe5 C15 O15 -61(30)
S5 Fe5 C15 O15 123(29)
Se3 Fe5 C15 O15 -168(30)
Fe6 Fe5 C15 O15 136(30)
C17 Fe6 C16 O16 168(23)
C18 Fe6 C16 O16 70(23)
C27 Fe6 C16 O16 -108(23)
Se3 Fe6 C16 O16 -24(23)
Fe5 Fe6 C16 O16 -39(23)
C16 Fe6 C17 O17 114(12)
C18 Fe6 C17 O17 -150(12)
C27 Fe6 C17 O17 22(12)
Se3 Fe6 C17 O17 -40(12)
Fe5 Fe6 C17 O17 -56(12)
C16 Fe6 C18 O18 124(28)
C17 Fe6 C18 O18 22(28)
C27 Fe6 C18 O18 -67(29)
Se3 Fe6 C18 O18 -133(28)
Fe5 Fe6 C18 O18 -77(28)
C20 Fe7 C19 O19 13(24)
C21 Fe7 C19 O19 -91(24)
C28 Fe7 C19 O19 105(23)
Se4 Fe7 C19 O19 163(24)
Fe8 Fe7 C19 O19 107(24)
C21 Fe7 C20 O20 -33(24)
C19 Fe7 C20 O20 -128(24)
C28 Fe7 C20 O20 59(24)
Se4 Fe7 C20 O20 129(24)
Fe8 Fe7 C20 O20 138(24)
C20 Fe7 C21 O21 -97(48)
C19 Fe7 C21 O21 -2(48)
C28 Fe7 C21 O21 176(100)
Se4 Fe7 C21 O21 93(48)
Fe8 Fe7 C21 O21 111(48)
C24 Fe8 C22 O22 108(26)
C23 Fe8 C22 O22 15(26)
S7 Fe8 C22 O22 -165(26)
Se4 Fe8 C22 O22 -83(26)
Fe7 Fe8 C22 O22 -104(26)
C24 Fe8 C23 O23 -60(16)
C22 Fe8 C23 O23 43(16)
S7 Fe8 C23 O23 -134(15)
Se4 Fe8 C23 O23 144(16)
Fe7 Fe8 C23 O23 -160(16)
C23 Fe8 C24 O24 109(15)
C22 Fe8 C24 O24 13(15)
S7 Fe8 C24 O24 -80(15)
Se4 Fe8 C24 O24 -142(15)
Fe7 Fe8 C24 O24 -154(15)
Ni1 S2 C25 S1 8.1(4)
Ni1 S2 C25 Fe2 -168.1(4)
Fe1 S1 C25 S2 -172.5(4)
Fe1 S1 C25 Fe2 4.4(3)
C5 Fe2 C25 S2 -92.3(6)
C4 Fe2 C25 S2 10.1(6)
C6 Fe2 C25 S2 175(2)
Se1 Fe2 C25 S2 115.9(5)
Fe1 Fe2 C25 S2 172.5(5)
C5 Fe2 C25 S1 91.3(4)
C4 Fe2 C25 S1 -166.3(4)
C6 Fe2 C25 S1 -1(3)
Se1 Fe2 C25 S1 -60.5(3)
Fe1 Fe2 C25 S1 -3.9(3)
Ni1 S4 C26 S3 3.4(5)
Ni1 S4 C26 Fe4 -172.4(3)
Fe3 S3 C26 S4 -172.1(4)
Fe3 S3 C26 Fe4 4.2(3)
C10 Fe4 C26 S4 -30.1(5)
C11 Fe4 C26 S4 171(2)
C12 Fe4 C26 S4 73.2(5)
Se2 Fe4 C26 S4 -130.9(5)
Fe3 Fe4 C26 S4 172.4(5)
C10 Fe4 C26 S3 153.7(4)
C11 Fe4 C26 S3 -5(2)
C12 Fe4 C26 S3 -103.0(4)
Se2 Fe4 C26 S3 52.9(3)
Fe3 Fe4 C26 S3 -3.7(3)
Ni2 S6 C27 S5 0.9(5)
Ni2 S6 C27 Fe6 -177.1(3)
Fe5 S5 C27 S6 -176.1(4)
Fe5 S5 C27 Fe6 2.1(3)
C16 Fe6 C27 S6 -25.4(5)
C17 Fe6 C27 S6 76.5(5)
C18 Fe6 C27 S6 166.4(18)
Se3 Fe6 C27 S6 -127.1(4)
Fe5 Fe6 C27 S6 176.3(5)
C16 Fe6 C27 S5 156.4(4)
C17 Fe6 C27 S5 -101.7(4)
C18 Fe6 C27 S5 -12(2)
Se3 Fe6 C27 S5 54.7(3)
Fe5 Fe6 C27 S5 -1.9(3)
Ni2 S8 C28 S7 9.1(5)
Ni2 S8 C28 Fe7 -168.5(5)
Fe8 S7 C28 S8 -174.6(4)
Fe8 S7 C28 Fe7 3.4(3)
C20 Fe7 C28 S8 -90.7(6)
C21 Fe7 C28 S8 12.9(6)
C19 Fe7 C28 S8 176(2)
Se4 Fe7 C28 S8 118.0(5)
Fe8 Fe7 C28 S8 174.7(5)
C20 Fe7 C28 S7 91.5(5)
C21 Fe7 C28 S7 -164.8(4)
C19 Fe7 C28 S7 -1(3)
Se4 Fe7 C28 S7 -59.7(3)
Fe8 Fe7 C28 S7 -3.0(3)
Fe2 Se1 C29 C34 -123.2(6)
Fe1 Se1 C29 C34 -49.2(7)
Fe2 Se1 C29 C30 63.8(6)
Fe1 Se1 C29 C30 137.8(5)
C34 C29 C30 C31 -1.4(12)
Se1 C29 C30 C31 171.7(7)
C29 C30 C31 C32 1.1(14)
C30 C31 C32 C33 -0.5(14)
C31 C32 C33 C34 0.3(14)
C30 C29 C34 C33 1.1(12)
Se1 C29 C34 C33 -171.8(6)
C32 C33 C34 C29 -0.6(13)
Fe3 Se2 C35 C36 19.9(8)
Fe4 Se2 C35 C36 94.6(7)
Fe3 Se2 C35 C40 -167.2(5)
Fe4 Se2 C35 C40 -92.5(6)
C40 C35 C36 C37 -1.2(13)
Se2 C35 C36 C37 171.7(7)
C35 C36 C37 C38 -0.3(15)
C36 C37 C38 C39 1.3(15)
C37 C38 C39 C40 -0.9(15)
C38 C39 C40 C35 -0.7(15)
C36 C35 C40 C39 1.7(13)
Se2 C35 C40 C39 -172.0(7)
C43 P1 C41 C42 178.3(5)
C49 P1 C41 C42 -70.5(5)
Ni1 P1 C41 C42 46.8(5)
P1 C41 C42 P2 -48.6(6)
C55 P2 C42 C41 -94.4(5)
C61 P2 C42 C41 155.6(5)
Ni1 P2 C42 C41 30.9(5)
C49 P1 C43 C48 -154.6(6)
C41 P1 C43 C48 -43.8(7)
Ni1 P1 C43 C48 78.2(7)
C49 P1 C43 C44 25.6(7)
C41 P1 C43 C44 136.3(7)
Ni1 P1 C43 C44 -101.7(6)
C48 C43 C44 C45 0.9(12)
P1 C43 C44 C45 -179.2(6)
C43 C44 C45 C46 0.4(13)
C44 C45 C46 C47 -2.0(13)
C45 C46 C47 C48 2.3(13)
C46 C47 C48 C43 -1.0(13)
C44 C43 C48 C47 -0.7(12)
P1 C43 C48 C47 179.5(6)
C43 P1 C49 C54 60.9(7)
C41 P1 C49 C54 -51.4(7)
Ni1 P1 C49 C54 -165.4(6)
C43 P1 C49 C50 -118.0(7)
C41 P1 C49 C50 129.7(7)
Ni1 P1 C49 C50 15.7(7)
C54 C49 C50 C51 0.4(13)
P1 C49 C50 C51 179.3(8)
C49 C50 C51 C52 0.5(16)
C50 C51 C52 C53 -1.0(15)
C51 C52 C53 C54 0.5(13)
C52 C53 C54 C49 0.5(13)
C50 C49 C54 C53 -0.9(12)
P1 C49 C54 C53 -179.8(6)
C61 P2 C55 C60 -125.7(6)
C42 P2 C55 C60 123.0(6)
Ni1 P2 C55 C60 2.9(7)
C61 P2 C55 C56 53.4(6)
C42 P2 C55 C56 -58.0(6)
Ni1 P2 C55 C56 -178.1(5)
C60 C55 C56 C57 0.4(10)
P2 C55 C56 C57 -178.7(5)
C55 C56 C57 C58 -1.2(11)
C56 C57 C58 C59 1.6(11)
C57 C58 C59 C60 -1.0(11)
C58 C59 C60 C55 0.2(10)
C56 C55 C60 C59 0.2(10)
P2 C55 C60 C59 179.2(5)
C55 P2 C61 C66 24.4(7)
C42 P2 C61 C66 134.4(6)
Ni1 P2 C61 C66 -105.0(6)
C55 P2 C61 C62 -158.0(6)
C42 P2 C61 C62 -47.9(7)
Ni1 P2 C61 C62 72.7(6)
C66 C61 C62 C63 -1.7(11)
P2 C61 C62 C63 -179.4(6)
C61 C62 C63 C64 -0.5(12)
C62 C63 C64 C65 2.2(13)
C63 C64 C65 C66 -1.7(13)
C62 C61 C66 C65 2.1(11)
P2 C61 C66 C65 179.8(6)
C64 C65 C66 C61 -0.4(12)
Fe5 Se3 C67 C68 -149.3(6)
Fe6 Se3 C67 C68 -74.8(7)
Fe5 Se3 C67 C72 39.3(8)
Fe6 Se3 C67 C72 113.8(7)
C72 C67 C68 C69 0.5(14)
Se3 C67 C68 C69 -171.4(8)
C67 C68 C69 C70 -0.7(16)
C68 C69 C70 C71 -0.6(15)
C69 C70 C71 C72 2.1(15)
C68 C67 C72 C71 1.0(13)
Se3 C67 C72 C71 172.5(7)
C70 C71 C72 C67 -2.4(16)
Fe7 Se4 C73 C74 60.3(7)
Fe8 Se4 C73 C74 134.1(7)
Fe7 Se4 C73 C78 -128.7(6)
Fe8 Se4 C73 C78 -54.9(7)
C78 C73 C74 C75 1.5(14)
Se4 C73 C74 C75 172.9(8)
C73 C74 C75 C76 -2.2(17)
C74 C75 C76 C77 1.0(17)
C75 C76 C77 C78 0.6(15)
C74 C73 C78 C77 0.2(13)
Se4 C73 C78 C77 -171.0(6)
C76 C77 C78 C73 -1.2(14)
C81 P3 C79 C80 -94.1(5)
C87 P3 C79 C80 156.6(5)
Ni2 P3 C79 C80 29.6(5)
P3 C79 C80 P4 -47.8(5)
C99 P4 C80 C79 178.2(4)
C93 P4 C80 C79 -70.7(5)
Ni2 P4 C80 C79 46.7(5)
C87 P3 C81 C82 -127.2(6)
C79 P3 C81 C82 121.3(6)
Ni2 P3 C81 C82 2.2(7)
C87 P3 C81 C86 51.8(6)
C79 P3 C81 C86 -59.7(6)
Ni2 P3 C81 C86 -178.8(5)
C86 C81 C82 C83 1.6(10)
P3 C81 C82 C83 -179.4(5)
C81 C82 C83 C84 -1.3(11)
C82 C83 C84 C85 0.5(11)
C83 C84 C85 C86 -0.1(12)
C84 C85 C86 C81 0.4(12)
C82 C81 C86 C85 -1.2(11)
P3 C81 C86 C85 179.8(6)
C81 P3 C87 C92 30.2(7)
C79 P3 C87 C92 140.0(6)
Ni2 P3 C87 C92 -98.3(6)
C81 P3 C87 C88 -151.5(6)
C79 P3 C87 C88 -41.8(7)
Ni2 P3 C87 C88 79.9(6)
C92 C87 C88 C89 -3.6(11)
P3 C87 C88 C89 178.1(6)
C87 C88 C89 C90 2.9(12)
C88 C89 C90 C91 -0.9(13)
C89 C90 C91 C92 -0.4(13)
C88 C87 C92 C91 2.5(11)
P3 C87 C92 C91 -179.2(6)
C90 C91 C92 C87 -0.4(12)
C99 P4 C93 C98 53.4(7)
C80 P4 C93 C98 -58.6(7)
Ni2 P4 C93 C98 -172.9(6)
C99 P4 C93 C94 -127.8(7)
C80 P4 C93 C94 120.2(7)
Ni2 P4 C93 C94 5.9(8)
C98 C93 C94 C95 0.9(14)
P4 C93 C94 C95 -178.0(8)
C93 C94 C95 C96 -1.8(17)
C94 C95 C96 C97 2.8(16)
C95 C96 C97 C98 -3.0(13)
C94 C93 C98 C97 -1.0(12)
P4 C93 C98 C97 177.8(6)
C96 C97 C98 C93 2.1(12)
C93 P4 C99 C104 27.8(7)
C80 P4 C99 C104 138.4(6)
Ni2 P4 C99 C104 -99.6(6)
C93 P4 C99 C100 -154.1(6)
C80 P4 C99 C100 -43.5(7)
Ni2 P4 C99 C100 78.5(6)
C104 C99 C100 C101 -1.3(11)
P4 C99 C100 C101 -179.5(6)
C99 C100 C101 C102 0.8(12)
C100 C101 C102 C103 -0.2(12)
C101 C102 C103 C104 0.2(12)
C100 C99 C104 C103 1.3(11)
P4 C99 C104 C103 179.5(6)
C102 C103 C104 C99 -0.8(12)
